data_4303577
loop_
_publ_author_name
'Kuppuswamy Arumugam'
'Mohamed C. Shaw'
'P. Chandrasekaran'
'Dino Villagr\'an'
'Thomas G. Gray'
'Joel T. Mague'
'James P. Donahue'

_publ_contact_author 'James P. Donahue'
_publ_contact_author_address
;
   James P. Donahue
   Department of Chemistry
   Tulane University
   Percival Stern Hall, Room 2015
   6400 Freret Street
   New Orleans, Louisiana 70118-5698
;
_publ_contact_author_email donahue@tulane.edu
_publ_section_title
;
Synthesis, Structures, and Properties of 1,2,4,5-Benzenetetrathiolate
Linked Group 10 Metal Complexes
;
_journal_name_full 'Inorganic Chemistry'
_journal_page_first 10591
_journal_page_last 10607
_journal_paper_doi 10.1021/ic901257s
_journal_volume 48
_journal_year 2009
_chemical_formula_sum 'C60.5 H103 Cl2.5 Ni P4 Pd S4'
_chemical_formula_weight 1336.28
_chemical_name_systematic
;
 ?
;
_space_group_IT_number 2
_symmetry_cell_setting triclinic
_symmetry_space_group_name_Hall '-P 1'
_symmetry_space_group_name_H-M 'P -1'
_atom_sites_solution_hydrogens geom
_atom_sites_solution_primary Patterson
_atom_sites_solution_secondary difmap
_audit_creation_method SHELXL-97
_cell_angle_alpha 88.735(1)
_cell_angle_beta 82.764(1)
_cell_angle_gamma 85.975(1)
_cell_formula_units_Z 4
_cell_length_a 12.054(1)
_cell_length_b 25.100(2)
_cell_length_c 25.131(2)
_cell_measurement_reflns_used 9464
_cell_measurement_temperature 100(2)
_cell_measurement_theta_max 28.336
_cell_measurement_theta_min 2.403
_cell_volume 7523.7(11)
_computing_cell_refinement 'Bruker APEX2 (Bruker-AXS, 2007)'
_computing_data_collection 'Bruker APEX2 (Bruker-AXS, 2007)'
_computing_data_reduction 'Bruker SAINT+ (Bruker-AXS, 2006)'
_computing_molecular_graphics 'Bruker APEX2 (Bruker-AXS, 2007)'
_computing_publication_material 'Bruker APEX2 (Bruker-AXS, 2007)'
_computing_structure_refinement 'SHELXL-97 (Sheldrick, 1997)'
_computing_structure_solution 'SHELXS-97 (Sheldrick, 1997)'
_diffrn_ambient_temperature 100(2)
_diffrn_measured_fraction_theta_full 0.989
_diffrn_measured_fraction_theta_max 0.989
_diffrn_measurement_device_type 'Bruker-AXS Smart APEX I CCD area detector'
_diffrn_measurement_method 'phi and omega scans'
_diffrn_radiation_monochromator graphite
_diffrn_radiation_source 'fine-focus sealed tube'
_diffrn_radiation_type MoK\a
_diffrn_radiation_wavelength 0.71073
_diffrn_reflns_av_R_equivalents 0.0413
_diffrn_reflns_av_sigmaI/netI 0.0456
_diffrn_reflns_limit_h_max 15
_diffrn_reflns_limit_h_min -15
_diffrn_reflns_limit_k_max 33
_diffrn_reflns_limit_k_min -33
_diffrn_reflns_limit_l_max 33
_diffrn_reflns_limit_l_min -33
_diffrn_reflns_number 130525
_diffrn_reflns_theta_full 28.00
_diffrn_reflns_theta_max 28.00
_diffrn_reflns_theta_min 2.18
_exptl_absorpt_coefficient_mu 0.806
_exptl_absorpt_correction_T_max 0.9231
_exptl_absorpt_correction_T_min 0.7341
_exptl_absorpt_correction_type multi-scan
_exptl_absorpt_process_details 'SADABS (Sheldrick, 2007)'
_exptl_crystal_colour red
_exptl_crystal_density_diffrn 1.180
_exptl_crystal_density_method 'not measured'
_exptl_crystal_description Parallelepiped
_exptl_crystal_F_000 2826
_exptl_crystal_size_max 0.41
_exptl_crystal_size_mid 0.16
_exptl_crystal_size_min 0.10
_platon_squeeze_details
;
;
_refine_diff_density_max 1.650
_refine_diff_density_min -1.613
_refine_diff_density_rms 0.114
_refine_ls_extinction_method none
_refine_ls_goodness_of_fit_ref 1.076
_refine_ls_hydrogen_treatment constr
_refine_ls_matrix_type full
_refine_ls_number_parameters 1341
_refine_ls_number_reflns 35925
_refine_ls_number_restraints 16
_refine_ls_restrained_S_all 1.077
_refine_ls_R_factor_all 0.0828
_refine_ls_R_factor_gt 0.0631
_refine_ls_shift/su_max 0.012
_refine_ls_shift/su_mean 0.000
_refine_ls_structure_factor_coef Fsqd
_refine_ls_weighting_details 'calc w=1/[\s^2^(Fo^2^)+(0.1012P)^2^+11.3125P] where P=(Fo^2^+2Fc^2^)/3'
_refine_ls_weighting_scheme calc
_refine_ls_wR_factor_gt 0.1794
_refine_ls_wR_factor_ref 0.1912
_reflns_number_gt 26724
_reflns_number_total 35925
_reflns_threshold_expression >2\s(I)
_cod_data_source_file ic901257s_si_001_12.cif
_cod_data_source_block jpd177
_cod_depositor_comments
;
The following automatic conversions were performed:
'_symmetry_cell_setting' value 'Triclinic' changed to 'triclinic'
according to '/home/saulius/struct/CIF-dictionaries/cif_core.dic'
dictionary named 'cif_core.dic' version 2.4.1 from 2010-06-29.

Automatic conversion script
Id: cif_fix_enum 1527 2010-12-29 10:47:43Z saulius 
;
_cod_original_formula_sum 'C60.50 H103 Cl2.50 Ni P4 Pd S4'
_cod_database_code 4303577

loop_
_symmetry_equiv_pos_as_xyz
'x, y, z'
'-x, -y, -z'

loop_
_atom_site_label
_atom_site_type_symbol
_atom_site_fract_x
_atom_site_fract_y
_atom_site_fract_z
_atom_site_U_iso_or_equiv
_atom_site_adp_type
_atom_site_occupancy
_atom_site_symmetry_multiplicity
_atom_site_calc_flag
_atom_site_refinement_flags
_atom_site_disorder_assembly
_atom_site_disorder_group
Pd1 Pd 0.47301(3) 0.277770(16) 0.037270(13) 0.02933(13) Uani 0.570(3) 1 d P A 1
Ni1 Ni 0.56796(3) 0.258839(14) 0.366978(14) 0.02284(12) Uani 0.570(3) 1 d P A 1
Pd1A Pd 0.56796(3) 0.258839(14) 0.366978(14) 0.02284(12) Uani 0.430(3) 1 d P A 2
Ni1A Ni 0.47301(3) 0.277770(16) 0.037270(13) 0.02933(13) Uani 0.430(3) 1 d P A 2
S1 S 0.62246(9) 0.28586(5) 0.08151(4) 0.0362(2) Uani 1 1 d . . .
S2 S 0.35574(9) 0.28948(5) 0.11409(4) 0.0341(2) Uani 1 1 d . . .
S3 S 0.41836(8) 0.27594(4) 0.32475(4) 0.0277(2) Uani 1 1 d . . .
S4 S 0.68136(8) 0.27647(4) 0.29332(4) 0.0317(2) Uani 1 1 d . . .
P1 P 0.58651(10) 0.25811(5) -0.03828(4) 0.0368(3) Uani 1 1 d . . .
P2 P 0.32896(10) 0.26772(5) -0.00897(4) 0.0351(2) Uani 1 1 d . . .
P3 P 0.45711(8) 0.24605(4) 0.44258(4) 0.02279(19) Uani 1 1 d . . .
P4 P 0.71152(9) 0.23087(4) 0.40944(4) 0.0273(2) Uani 1 1 d . . .
C1 C 0.6660(4) 0.1944(2) -0.03287(17) 0.0426(11) Uani 1 1 d . A .
H1 H 0.7249 0.2001 -0.0093 0.051 Uiso 1 1 calc R . .
C2 C 0.5961(5) 0.1511(2) -0.0063(2) 0.0552(14) Uani 1 1 d . . .
H2A H 0.5407 0.1416 -0.0299 0.066 Uiso 1 1 calc R A .
H2B H 0.5549 0.1641 0.0280 0.066 Uiso 1 1 calc R . .
C3 C 0.6752(7) 0.1009(2) 0.0041(3) 0.078(2) Uani 1 1 d . A .
H3A H 0.7286 0.1104 0.0286 0.093 Uiso 1 1 calc R . .
H3B H 0.6299 0.0726 0.0217 0.093 Uiso 1 1 calc R . .
C4 C 0.7394(6) 0.0800(2) -0.0473(2) 0.0597(15) Uani 1 1 d . . .
H4A H 0.6867 0.0663 -0.0700 0.072 Uiso 1 1 calc R A .
H4B H 0.7927 0.0501 -0.0391 0.072 Uiso 1 1 calc R . .
C5 C 0.8034(5) 0.1236(2) -0.0776(2) 0.0576(14) Uani 1 1 d . A .
H5A H 0.8387 0.1098 -0.1128 0.069 Uiso 1 1 calc R . .
H5B H 0.8639 0.1334 -0.0572 0.069 Uiso 1 1 calc R . .
C6 C 0.7275(4) 0.1733(2) -0.0865(2) 0.0469(12) Uani 1 1 d . . .
H6A H 0.6718 0.1646 -0.1102 0.056 Uiso 1 1 calc R A .
H6B H 0.7730 0.2014 -0.1045 0.056 Uiso 1 1 calc R . .
C7 C 0.6904(4) 0.3053(2) -0.06670(19) 0.0441(11) Uani 1 1 d . A .
H7 H 0.7058 0.2989 -0.1062 0.053 Uiso 1 1 calc R . .
C8 C 0.8009(4) 0.2981(2) -0.0442(2) 0.0478(12) Uani 1 1 d . . .
H8A H 0.8350 0.2617 -0.0521 0.057 Uiso 1 1 calc R A .
H8B H 0.7880 0.3021 -0.0048 0.057 Uiso 1 1 calc R . .
C9 C 0.8813(5) 0.3391(2) -0.0685(3) 0.0598(15) Uani 1 1 d . A .
H9A H 0.8984 0.3337 -0.1077 0.072 Uiso 1 1 calc R . .
H9B H 0.9524 0.3344 -0.0526 0.072 Uiso 1 1 calc R . .
C10 C 0.8270(5) 0.3957(2) -0.0574(2) 0.0594(15) Uani 1 1 d . . .
H10A H 0.8115 0.4010 -0.0182 0.071 Uiso 1 1 calc R A .
H10B H 0.8797 0.4223 -0.0725 0.071 Uiso 1 1 calc R . .
C11 C 0.7213(5) 0.4041(2) -0.0816(2) 0.0538(13) Uani 1 1 d . A .
H11A H 0.7371 0.4007 -0.1210 0.065 Uiso 1 1 calc R . .
H11B H 0.6872 0.4405 -0.0736 0.065 Uiso 1 1 calc R . .
C12 C 0.6393(5) 0.3628(2) -0.0591(2) 0.0467(12) Uani 1 1 d . . .
H12A H 0.5710 0.3673 -0.0773 0.056 Uiso 1 1 calc R A .
H12B H 0.6170 0.3692 -0.0204 0.056 Uiso 1 1 calc R . .
C13 C 0.5004(4) 0.2536(2) -0.09314(16) 0.0433(11) Uani 1 1 d . A .
H13A H 0.4938 0.2889 -0.1113 0.052 Uiso 1 1 calc R . .
H13B H 0.5382 0.2276 -0.1198 0.052 Uiso 1 1 calc R . .
C14 C 0.3834(4) 0.2363(2) -0.07336(16) 0.0420(11) Uani 1 1 d . A .
H14A H 0.3862 0.1969 -0.0689 0.050 Uiso 1 1 calc R . .
H14B H 0.3323 0.2465 -0.1003 0.050 Uiso 1 1 calc R . .
C15 C 0.2471(4) 0.3283(2) -0.02743(17) 0.0420(11) Uani 1 1 d . A .
H15 H 0.1907 0.3170 -0.0502 0.050 Uiso 1 1 calc R . .
C16 C 0.1825(5) 0.3562(2) 0.02138(19) 0.0487(12) Uani 1 1 d . . .
H16A H 0.2359 0.3660 0.0458 0.058 Uiso 1 1 calc R A .
H16B H 0.1315 0.3311 0.0410 0.058 Uiso 1 1 calc R . .
C17 C 0.1141(5) 0.4063(2) 0.0057(2) 0.0580(15) Uani 1 1 d . A .
H17A H 0.0547 0.3961 -0.0151 0.070 Uiso 1 1 calc R . .
H17B H 0.0774 0.4244 0.0386 0.070 Uiso 1 1 calc R . .
C18 C 0.1871(5) 0.4445(2) -0.0273(2) 0.0550(14) Uani 1 1 d . . .
H18A H 0.1404 0.4758 -0.0383 0.066 Uiso 1 1 calc R A .
H18B H 0.2428 0.4572 -0.0057 0.066 Uiso 1 1 calc R . .
C19 C 0.2462(6) 0.4167(3) -0.0761(2) 0.0643(17) Uani 1 1 d . A .
H19A H 0.2940 0.4418 -0.0977 0.077 Uiso 1 1 calc R . .
H19B H 0.1902 0.4054 -0.0984 0.077 Uiso 1 1 calc R . .
C20 C 0.3192(5) 0.3675(2) -0.0607(2) 0.0554(14) Uani 1 1 d . . .
H20A H 0.3570 0.3499 -0.0936 0.066 Uiso 1 1 calc R A .
H20B H 0.3776 0.3788 -0.0398 0.066 Uiso 1 1 calc R . .
C21 C 0.2235(4) 0.2240(2) 0.02273(17) 0.0395(10) Uani 1 1 d . A .
H21 H 0.1880 0.2419 0.0564 0.047 Uiso 1 1 calc R . .
C22 C 0.2781(4) 0.1703(2) 0.0396(2) 0.0447(11) Uani 1 1 d . . .
H22A H 0.3175 0.1520 0.0074 0.054 Uiso 1 1 calc R A .
H22B H 0.3344 0.1767 0.0638 0.054 Uiso 1 1 calc R . .
C23 C 0.1915(5) 0.1343(2) 0.0681(2) 0.0538(13) Uani 1 1 d . A .
H23A H 0.2290 0.0990 0.0755 0.065 Uiso 1 1 calc R . .
H23B H 0.1600 0.1502 0.1030 0.065 Uiso 1 1 calc R . .
C24 C 0.0964(5) 0.1267(3) 0.0349(3) 0.0611(15) Uani 1 1 d . . .
H24A H 0.1261 0.1066 0.0021 0.073 Uiso 1 1 calc R A .
H24B H 0.0393 0.1056 0.0559 0.073 Uiso 1 1 calc R . .
C25 C 0.0422(5) 0.1806(3) 0.0192(2) 0.0585(15) Uani 1 1 d . A .
H25A H -0.0170 0.1748 -0.0036 0.070 Uiso 1 1 calc R . .
H25B H 0.0065 0.1992 0.0519 0.070 Uiso 1 1 calc R . .
C26 C 0.1281(4) 0.2154(2) -0.0111(2) 0.0504(13) Uani 1 1 d . . .
H26A H 0.0910 0.2503 -0.0198 0.060 Uiso 1 1 calc R A .
H26B H 0.1597 0.1981 -0.0452 0.060 Uiso 1 1 calc R . .
C27 C 0.5640(3) 0.28922(16) 0.14914(15) 0.0275(8) Uani 1 1 d . A .
C28 C 0.4467(3) 0.29040(14) 0.16323(15) 0.0250(7) Uani 1 1 d . A .
C29 C 0.4045(3) 0.28974(14) 0.21751(15) 0.0244(7) Uani 1 1 d . . .
H29 H 0.3256 0.2928 0.2275 0.029 Uiso 1 1 calc R A .
C30 C 0.4749(3) 0.28475(14) 0.25743(14) 0.0236(7) Uani 1 1 d . A .
C31 C 0.5906(3) 0.28403(15) 0.24353(15) 0.0269(8) Uani 1 1 d . A .
C32 C 0.6336(3) 0.28824(16) 0.18899(16) 0.0297(8) Uani 1 1 d . . .
H32 H 0.7119 0.2905 0.1793 0.036 Uiso 1 1 calc R A .
C33 C 0.3962(3) 0.30711(15) 0.47768(15) 0.0271(8) Uani 1 1 d . A .
H33 H 0.3561 0.2963 0.5131 0.033 Uiso 1 1 calc R . .
C34 C 0.4890(4) 0.34266(17) 0.4880(2) 0.0388(10) Uani 1 1 d . . .
H34A H 0.5411 0.3226 0.5098 0.047 Uiso 1 1 calc R A .
H34B H 0.5320 0.3523 0.4534 0.047 Uiso 1 1 calc R . .
C35 C 0.4414(5) 0.39358(19) 0.5172(2) 0.0479(12) Uani 1 1 d . A .
H35A H 0.4071 0.3841 0.5538 0.057 Uiso 1 1 calc R . .
H35B H 0.5032 0.4167 0.5208 0.057 Uiso 1 1 calc R . .
C36 C 0.3550(4) 0.42412(17) 0.48842(19) 0.0415(11) Uani 1 1 d . . .
H36A H 0.3916 0.4385 0.4541 0.050 Uiso 1 1 calc R A .
H36B H 0.3215 0.4547 0.5105 0.050 Uiso 1 1 calc R . .
C37 C 0.2637(4) 0.38951(17) 0.47724(18) 0.0361(9) Uani 1 1 d . A .
H37A H 0.2113 0.4103 0.4561 0.043 Uiso 1 1 calc R . .
H37B H 0.2209 0.3789 0.5116 0.043 Uiso 1 1 calc R . .
C38 C 0.3114(4) 0.33915(17) 0.44631(17) 0.0328(9) Uani 1 1 d . . .
H38A H 0.3488 0.3495 0.4106 0.039 Uiso 1 1 calc R A .
H38B H 0.2496 0.3167 0.4409 0.039 Uiso 1 1 calc R . .
C39 C 0.3384(3) 0.20515(15) 0.43728(15) 0.0271(8) Uani 1 1 d . A .
H39 H 0.2870 0.2259 0.4149 0.033 Uiso 1 1 calc R . .
C40 C 0.2694(4) 0.19233(17) 0.49091(16) 0.0331(9) Uani 1 1 d . . .
H40A H 0.3184 0.1727 0.5145 0.040 Uiso 1 1 calc R A .
H40B H 0.2397 0.2261 0.5088 0.040 Uiso 1 1 calc R . .
C41 C 0.1717(4) 0.15867(19) 0.48306(19) 0.0403(10) Uani 1 1 d . A .
H41A H 0.1311 0.1499 0.5185 0.048 Uiso 1 1 calc R . .
H41B H 0.1188 0.1798 0.4625 0.048 Uiso 1 1 calc R . .
C42 C 0.2104(5) 0.1077(2) 0.4539(2) 0.0544(14) Uani 1 1 d . . .
H42A H 0.1446 0.0885 0.4474 0.065 Uiso 1 1 calc R A .
H42B H 0.2561 0.0844 0.4763 0.065 Uiso 1 1 calc R . .
C43 C 0.2795(5) 0.1197(2) 0.4008(2) 0.0550(14) Uani 1 1 d . A .
H43A H 0.2308 0.1395 0.3771 0.066 Uiso 1 1 calc R . .
H43B H 0.3078 0.0857 0.3832 0.066 Uiso 1 1 calc R . .
C44 C 0.3786(4) 0.15263(17) 0.40745(18) 0.0378(10) Uani 1 1 d . . .
H44A H 0.4185 0.1611 0.3717 0.045 Uiso 1 1 calc R A .
H44B H 0.4317 0.1315 0.4279 0.045 Uiso 1 1 calc R . .
C45 C 0.5384(3) 0.21130(16) 0.49185(15) 0.0294(8) Uani 1 1 d . A .
H45A H 0.5072 0.2229 0.5284 0.035 Uiso 1 1 calc R . .
H45B H 0.5317 0.1723 0.4898 0.035 Uiso 1 1 calc R . .
C46 C 0.6639(4) 0.22322(17) 0.48136(16) 0.0318(9) Uani 1 1 d . A .
H46A H 0.7097 0.1937 0.4964 0.038 Uiso 1 1 calc R . .
H46B H 0.6753 0.2564 0.5000 0.038 Uiso 1 1 calc R . .
C47 C 0.8302(4) 0.27352(17) 0.40638(19) 0.0371(10) Uani 1 1 d . A .
H47 H 0.8660 0.2737 0.3683 0.045 Uiso 1 1 calc R . .
C48 C 0.7901(4) 0.33186(17) 0.42017(19) 0.0371(10) Uani 1 1 d . . .
H48A H 0.7324 0.3446 0.3972 0.045 Uiso 1 1 calc R A .
H48B H 0.7557 0.3338 0.4581 0.045 Uiso 1 1 calc R . .
C49 C 0.8886(4) 0.3677(2) 0.4114(3) 0.0550(14) Uani 1 1 d . A .
H49A H 0.9196 0.3678 0.3730 0.066 Uiso 1 1 calc R . .
H49B H 0.8622 0.4048 0.4215 0.066 Uiso 1 1 calc R . .
C50 C 0.9791(5) 0.3479(2) 0.4448(3) 0.0674(18) Uani 1 1 d . . .
H50A H 0.9500 0.3512 0.4833 0.081 Uiso 1 1 calc R A .
H50B H 1.0435 0.3705 0.4374 0.081 Uiso 1 1 calc R . .
C51 C 1.0186(5) 0.2901(2) 0.4329(3) 0.0640(17) Uani 1 1 d . A .
H51A H 1.0739 0.2778 0.4572 0.077 Uiso 1 1 calc R . .
H51B H 1.0562 0.2875 0.3956 0.077 Uiso 1 1 calc R . .
C52 C 0.9205(5) 0.2538(2) 0.4401(3) 0.0584(15) Uani 1 1 d . . .
H52A H 0.9481 0.2170 0.4296 0.070 Uiso 1 1 calc R A .
H52B H 0.8885 0.2530 0.4784 0.070 Uiso 1 1 calc R . .
C53 C 0.7773(4) 0.16403(17) 0.38998(19) 0.0381(10) Uani 1 1 d . A .
H53 H 0.8250 0.1519 0.4183 0.046 Uiso 1 1 calc R . .
C54 C 0.6880(4) 0.12391(19) 0.3895(2) 0.0460(12) Uani 1 1 d . . .
H54A H 0.6368 0.1356 0.3630 0.055 Uiso 1 1 calc R A .
H54B H 0.6433 0.1224 0.4253 0.055 Uiso 1 1 calc R . .
C55 C 0.7429(5) 0.0679(2) 0.3749(3) 0.0630(16) Uani 1 1 d . A .
H55A H 0.7873 0.0548 0.4037 0.076 Uiso 1 1 calc R . .
H55B H 0.6835 0.0430 0.3727 0.076 Uiso 1 1 calc R . .
C56 C 0.8168(6) 0.0681(3) 0.3233(3) 0.075(2) Uani 1 1 d . . .
H56A H 0.7712 0.0775 0.2939 0.090 Uiso 1 1 calc R A .
H56B H 0.8529 0.0318 0.3165 0.090 Uiso 1 1 calc R . .
C57 C 0.9066(6) 0.1076(2) 0.3234(3) 0.076(2) Uani 1 1 d . A .
H57A H 0.9521 0.1081 0.2878 0.091 Uiso 1 1 calc R . .
H57B H 0.9569 0.0961 0.3504 0.091 Uiso 1 1 calc R . .
C58 C 0.8538(5) 0.1642(2) 0.3367(2) 0.0589(16) Uani 1 1 d . . .
H58A H 0.9138 0.1888 0.3388 0.071 Uiso 1 1 calc R A .
H58B H 0.8099 0.1773 0.3077 0.071 Uiso 1 1 calc R . .
Pd2 Pd 0.27906(3) 0.541977(13) 0.242196(13) 0.02408(11) Uani 0.611(3) 1 d P B 1
Ni2 Ni 0.32986(4) 0.878959(16) 0.244896(16) 0.03273(15) Uani 0.611(3) 1 d P B 1
Pd2A Pd 0.32986(4) 0.878959(16) 0.244896(16) 0.03273(15) Uani 0.389(3) 1 d P B 2
Ni2A Ni 0.27906(3) 0.541977(13) 0.242196(13) 0.02408(11) Uani 0.389(3) 1 d P B 2
S5 S 0.42078(9) 0.59502(4) 0.22084(4) 0.0329(2) Uani 1 1 d . . .
S6 S 0.15359(9) 0.61247(4) 0.24039(5) 0.0348(2) Uani 1 1 d . . .
S7 S 0.45215(10) 0.81065(5) 0.22346(4) 0.0375(2) Uani 1 1 d . . .
S8 S 0.18721(10) 0.82836(4) 0.24204(5) 0.0362(2) Uani 1 1 d . . .
P5 P 0.40117(9) 0.47036(4) 0.24383(4) 0.0267(2) Uani 1 1 d . . .
P6 P 0.14408(9) 0.48631(4) 0.26557(5) 0.0309(2) Uani 1 1 d . . .
P7 P 0.46940(14) 0.93051(6) 0.24879(5) 0.0544(4) Uani 1 1 d D . .
P8 P 0.21377(13) 0.94625(5) 0.27841(5) 0.0441(3) Uani 1 1 d D . .
C59 C 0.5144(3) 0.47692(15) 0.28525(16) 0.0288(8) Uani 1 1 d . B .
H59 H 0.5638 0.5039 0.2669 0.035 Uiso 1 1 calc R . .
C60 C 0.4693(4) 0.49905(17) 0.34046(17) 0.0349(9) Uani 1 1 d . . .
H60A H 0.4258 0.5335 0.3361 0.042 Uiso 1 1 calc R B .
H60B H 0.4181 0.4739 0.3597 0.042 Uiso 1 1 calc R . .
C61 C 0.5631(4) 0.50750(19) 0.37338(19) 0.0421(11) Uani 1 1 d . B .
H61A H 0.5307 0.5190 0.4098 0.051 Uiso 1 1 calc R . .
H61B H 0.6081 0.5364 0.3567 0.051 Uiso 1 1 calc R . .
C62 C 0.6403(4) 0.4564(2) 0.37772(19) 0.0415(10) Uani 1 1 d . . .
H62A H 0.7041 0.4644 0.3967 0.050 Uiso 1 1 calc R B .
H62B H 0.5981 0.4289 0.3988 0.050 Uiso 1 1 calc R . .
C63 C 0.6839(4) 0.43505(19) 0.32262(18) 0.0377(10) Uani 1 1 d . B .
H63A H 0.7327 0.4610 0.3030 0.045 Uiso 1 1 calc R . .
H63B H 0.7298 0.4012 0.3264 0.045 Uiso 1 1 calc R . .
C64 C 0.5890(4) 0.42528(16) 0.29080(17) 0.0319(9) Uani 1 1 d . . .
H64A H 0.5433 0.3974 0.3091 0.038 Uiso 1 1 calc R B .
H64B H 0.6201 0.4122 0.2547 0.038 Uiso 1 1 calc R . .
C65 C 0.4697(4) 0.44517(18) 0.17873(17) 0.0353(9) Uani 1 1 d . B .
H65 H 0.4942 0.4067 0.1838 0.042 Uiso 1 1 calc R . .
C66 C 0.5723(4) 0.4742(2) 0.15713(18) 0.0393(10) Uani 1 1 d . . .
H66A H 0.6292 0.4691 0.1823 0.047 Uiso 1 1 calc R B .
H66B H 0.5514 0.5129 0.1545 0.047 Uiso 1 1 calc R . .
C67 C 0.6224(4) 0.4536(2) 0.10182(19) 0.0459(12) Uani 1 1 d . B .
H67A H 0.6896 0.4729 0.0888 0.055 Uiso 1 1 calc R . .
H67B H 0.6459 0.4151 0.1046 0.055 Uiso 1 1 calc R . .
C68 C 0.5367(4) 0.4617(2) 0.06205(19) 0.0502(13) Uani 1 1 d . . .
H68A H 0.5142 0.5002 0.0586 0.060 Uiso 1 1 calc R B .
H68B H 0.5702 0.4487 0.0263 0.060 Uiso 1 1 calc R . .
C69 C 0.4366(5) 0.4317(2) 0.0816(2) 0.0539(14) Uani 1 1 d . B .
H69A H 0.4589 0.3930 0.0818 0.065 Uiso 1 1 calc R . .
H69B H 0.3798 0.4381 0.0565 0.065 Uiso 1 1 calc R . .
C70 C 0.3839(4) 0.4482(2) 0.13826(18) 0.0423(11) Uani 1 1 d . . .
H70A H 0.3499 0.4852 0.1368 0.051 Uiso 1 1 calc R B .
H70B H 0.3233 0.4245 0.1507 0.051 Uiso 1 1 calc R . .
C71 C 0.3258(4) 0.41430(16) 0.27661(19) 0.0362(9) Uani 1 1 d . B .
H71A H 0.3653 0.3801 0.2641 0.043 Uiso 1 1 calc R . .
H71B H 0.3260 0.4160 0.3159 0.043 Uiso 1 1 calc R . .
C72 C 0.2060(4) 0.41622(16) 0.26404(19) 0.0373(10) Uani 1 1 d . B .
H72A H 0.1611 0.3943 0.2907 0.045 Uiso 1 1 calc R . .
H72B H 0.2042 0.4012 0.2281 0.045 Uiso 1 1 calc R . .
C73 C 0.0344(4) 0.48610(18) 0.22085(18) 0.0358(9) Uani 1 1 d . B .
H73 H -0.0151 0.5194 0.2284 0.043 Uiso 1 1 calc R . .
C74 C 0.0834(4) 0.4893(2) 0.16186(19) 0.0416(10) Uani 1 1 d . . .
H74A H 0.1341 0.4571 0.1526 0.050 Uiso 1 1 calc R B .
H74B H 0.1279 0.5210 0.1558 0.050 Uiso 1 1 calc R . .
C75 C -0.0102(5) 0.4930(2) 0.1258(2) 0.0530(13) Uani 1 1 d . B .
H75A H -0.0577 0.5264 0.1332 0.064 Uiso 1 1 calc R . .
H75B H 0.0229 0.4938 0.0877 0.064 Uiso 1 1 calc R . .
C76 C -0.0809(5) 0.4458(3) 0.1358(2) 0.0623(16) Uani 1 1 d . . .
H76A H -0.0342 0.4126 0.1262 0.075 Uiso 1 1 calc R B .
H76B H -0.1418 0.4491 0.1127 0.075 Uiso 1 1 calc R . .
C77 C -0.1321(4) 0.4424(3) 0.1947(2) 0.0562(14) Uani 1 1 d . B .
H77A H -0.1840 0.4742 0.2036 0.067 Uiso 1 1 calc R . .
H77B H -0.1754 0.4102 0.2005 0.067 Uiso 1 1 calc R . .
C78 C -0.0403(4) 0.4396(2) 0.2311(2) 0.0458(11) Uani 1 1 d . . .
H78A H 0.0060 0.4056 0.2251 0.055 Uiso 1 1 calc R B .
H78B H -0.0749 0.4400 0.2690 0.055 Uiso 1 1 calc R . .
C79 C 0.0686(4) 0.49406(17) 0.33403(18) 0.0363(9) Uani 1 1 d . B .
H79 H 0.0364 0.4592 0.3448 0.044 Uiso 1 1 calc R . .
C80 C -0.0295(4) 0.53712(18) 0.33721(19) 0.0377(10) Uani 1 1 d . . .
H80A H -0.0016 0.5713 0.3226 0.045 Uiso 1 1 calc R B .
H80B H -0.0862 0.5264 0.3150 0.045 Uiso 1 1 calc R . .
C81 C -0.0843(4) 0.54504(19) 0.3951(2) 0.0428(11) Uani 1 1 d . B .
H81A H -0.1433 0.5746 0.3960 0.051 Uiso 1 1 calc R . .
H81B H -0.1205 0.5122 0.4080 0.051 Uiso 1 1 calc R . .
C82 C -0.0013(4) 0.5576(2) 0.43205(19) 0.0443(11) Uani 1 1 d . . .
H82A H -0.0397 0.5614 0.4691 0.053 Uiso 1 1 calc R B .
H82B H 0.0314 0.5918 0.4209 0.053 Uiso 1 1 calc R . .
C83 C 0.0905(5) 0.5134(2) 0.43058(19) 0.0505(13) Uani 1 1 d . B .
H83A H 0.0582 0.4798 0.4442 0.061 Uiso 1 1 calc R . .
H83B H 0.1460 0.5225 0.4543 0.061 Uiso 1 1 calc R . .
C84 C 0.1496(4) 0.5051(2) 0.37328(18) 0.0434(11) Uani 1 1 d . . .
H84A H 0.1888 0.5375 0.3613 0.052 Uiso 1 1 calc R B .
H84B H 0.2066 0.4748 0.3733 0.052 Uiso 1 1 calc R . .
C85 C 0.3545(3) 0.65959(16) 0.22261(14) 0.0273(8) Uani 1 1 d . B .
C86 C 0.4184(3) 0.70411(17) 0.21879(14) 0.0291(8) Uani 1 1 d . . .
H86 H 0.4977 0.6991 0.2123 0.035 Uiso 1 1 calc R B .
C87 C 0.3683(4) 0.75571(17) 0.22431(14) 0.0299(8) Uani 1 1 d . B .
C88 C 0.2517(4) 0.76343(16) 0.23204(15) 0.0295(8) Uani 1 1 d . B .
C89 C 0.1874(3) 0.71917(16) 0.23398(16) 0.0290(8) Uani 1 1 d . . .
H89 H 0.1081 0.7245 0.2375 0.035 Uiso 1 1 calc R B .
C90 C 0.2368(3) 0.66757(16) 0.23093(15) 0.0278(8) Uani 1 1 d . B .
C91 C 0.5491(5) 0.9516(2) 0.1849(2) 0.0519(13) Uani 1 1 d . B .
H91 H 0.5910 0.9830 0.1925 0.062 Uiso 1 1 calc R . .
C92 C 0.4701(6) 0.9695(3) 0.1445(3) 0.080(2) Uani 1 1 d . . .
H92A H 0.4171 0.9987 0.1600 0.096 Uiso 1 1 calc R B .
H92B H 0.4259 0.9393 0.1371 0.096 Uiso 1 1 calc R . .
C93 C 0.5335(7) 0.9890(3) 0.0920(3) 0.085(2) Uani 1 1 d . B .
H93A H 0.4794 0.9978 0.0661 0.102 Uiso 1 1 calc R . .
H93B H 0.5692 1.0221 0.0988 0.102 Uiso 1 1 calc R . .
C94 C 0.6210(6) 0.9489(3) 0.0679(2) 0.0665(18) Uani 1 1 d . . .
H94A H 0.5846 0.9184 0.0549 0.080 Uiso 1 1 calc R B .
H94B H 0.6655 0.9652 0.0368 0.080 Uiso 1 1 calc R . .
C95 C 0.6966(5) 0.9293(2) 0.1073(2) 0.0531(13) Uani 1 1 d . B .
H95A H 0.7420 0.9587 0.1155 0.064 Uiso 1 1 calc R . .
H95B H 0.7486 0.9002 0.0908 0.064 Uiso 1 1 calc R . .
C96 C 0.6349(5) 0.9084(2) 0.15985(18) 0.0466(12) Uani 1 1 d . . .
H96A H 0.6896 0.8981 0.1852 0.056 Uiso 1 1 calc R B .
H96B H 0.5961 0.8763 0.1527 0.056 Uiso 1 1 calc R . .
C97 C 0.5735(11) 0.9072(7) 0.2908(5) 0.068(3) Uani 0.50 1 d PD B 1
H97 H 0.6157 0.8739 0.2761 0.082 Uiso 0.50 1 calc PR B 1
C98 C 0.6529(12) 0.9510(4) 0.2953(6) 0.045(3) Uani 0.50 1 d PD B 1
H98A H 0.6906 0.9612 0.2595 0.054 Uiso 0.50 1 calc PR B 1
H98B H 0.6126 0.9831 0.3125 0.054 Uiso 0.50 1 calc PR B 1
C99 C 0.7362(9) 0.9252(4) 0.3301(4) 0.044(2) Uani 0.50 1 d PD B 1
H99A H 0.7939 0.9504 0.3343 0.053 Uiso 0.50 1 calc PR B 1
H99B H 0.7743 0.8930 0.3121 0.053 Uiso 0.50 1 calc PR B 1
C100 C 0.6797(9) 0.9094(5) 0.3851(4) 0.053(2) Uani 0.50 1 d PD B 1
H10C H 0.7362 0.8918 0.4063 0.064 Uiso 0.50 1 calc PR B 1
H10D H 0.6466 0.9419 0.4044 0.064 Uiso 0.50 1 calc PR B 1
C101 C 0.5888(8) 0.8719(4) 0.3801(4) 0.054(2) Uani 0.50 1 d PD B 1
H10E H 0.5500 0.8640 0.4162 0.065 Uiso 0.50 1 calc PR B 1
H10F H 0.6234 0.8378 0.3646 0.065 Uiso 0.50 1 calc PR B 1
C102 C 0.5034(8) 0.8955(4) 0.3448(3) 0.0408(16) Uani 0.50 1 d PD B 1
H10G H 0.4647 0.9287 0.3604 0.049 Uiso 0.50 1 calc PR B 1
H10H H 0.4469 0.8697 0.3404 0.049 Uiso 0.50 1 calc PR B 1
C103 C 0.3967(10) 1.0000(4) 0.2691(4) 0.050(2) Uani 0.50 1 d PD B 1
H10I H 0.4489 1.0195 0.2877 0.060 Uiso 0.50 1 calc PR B 1
H10J H 0.3847 1.0203 0.2359 0.060 Uiso 0.50 1 calc PR B 1
C104 C 0.2857(10) 0.9999(5) 0.3047(5) 0.042(2) Uani 0.50 1 d PD B 1
H10K H 0.2423 1.0347 0.3024 0.051 Uiso 0.50 1 calc PR B 1
H10L H 0.2973 0.9927 0.3426 0.051 Uiso 0.50 1 calc PR B 1
C97A C 0.5790(11) 0.8992(8) 0.2884(5) 0.068(3) Uani 0.50 1 d PD B 2
H97A H 0.6172 0.8712 0.2635 0.082 Uiso 0.50 1 calc PR B 2
C98A C 0.6774(11) 0.9301(4) 0.3013(6) 0.045(3) Uani 0.50 1 d PD B 2
H98C H 0.7100 0.9469 0.2674 0.054 Uiso 0.50 1 calc PR B 2
H98D H 0.6460 0.9594 0.3256 0.054 Uiso 0.50 1 calc PR B 2
C99A C 0.7737(9) 0.9010(4) 0.3265(4) 0.044(2) Uani 0.50 1 d PD B 2
H99C H 0.8152 0.8754 0.3005 0.053 Uiso 0.50 1 calc PR B 2
H99D H 0.8263 0.9271 0.3352 0.053 Uiso 0.50 1 calc PR B 2
C00A C 0.7307(9) 0.8710(5) 0.3773(4) 0.053(2) Uani 0.50 1 d PD B 2
H00A H 0.7933 0.8490 0.3904 0.064 Uiso 0.50 1 calc PR B 2
H00B H 0.7003 0.8969 0.4055 0.064 Uiso 0.50 1 calc PR B 2
C01A C 0.6397(8) 0.8354(4) 0.3665(4) 0.054(2) Uani 0.50 1 d PD B 2
H01A H 0.6069 0.8193 0.4007 0.065 Uiso 0.50 1 calc PR B 2
H01B H 0.6730 0.8061 0.3427 0.065 Uiso 0.50 1 calc PR B 2
C02A C 0.5478(8) 0.8666(4) 0.3405(3) 0.0408(16) Uani 0.50 1 d PD B 2
H02A H 0.5080 0.8916 0.3674 0.049 Uiso 0.50 1 calc PR B 2
H02B H 0.4933 0.8409 0.3327 0.049 Uiso 0.50 1 calc PR B 2
C03A C 0.4297(10) 0.9859(4) 0.2938(4) 0.050(2) Uani 0.50 1 d PD B 2
H03A H 0.4325 0.9745 0.3317 0.060 Uiso 0.50 1 calc PR B 2
H03B H 0.4792 1.0155 0.2852 0.060 Uiso 0.50 1 calc PR B 2
C04A C 0.3093(9) 1.0024(5) 0.2836(5) 0.042(2) Uani 0.50 1 d PD B 2
H04A H 0.3125 1.0236 0.2498 0.051 Uiso 0.50 1 calc PR B 2
H04B H 0.2746 1.0261 0.3129 0.051 Uiso 0.50 1 calc PR B 2
C105 C 0.1339(6) 0.9286(2) 0.3426(2) 0.0564(15) Uani 1 1 d . B .
H105 H 0.0807 0.9017 0.3350 0.068 Uiso 1 1 calc R . .
C106 C 0.0633(6) 0.9759(2) 0.3711(3) 0.0637(17) Uani 1 1 d . . .
H10M H 0.1135 1.0036 0.3787 0.076 Uiso 1 1 calc R B .
H10N H 0.0106 0.9919 0.3471 0.076 Uiso 1 1 calc R . .
C107 C -0.0035(6) 0.9580(3) 0.4241(3) 0.0711(18) Uani 1 1 d . B .
H10O H -0.0462 0.9893 0.4418 0.085 Uiso 1 1 calc R . .
H10P H -0.0576 0.9321 0.4165 0.085 Uiso 1 1 calc R . .
C108 C 0.0735(6) 0.9331(4) 0.4601(3) 0.086(2) Uani 1 1 d . . .
H10Q H 0.0296 0.9212 0.4938 0.103 Uiso 1 1 calc R B .
H10R H 0.1245 0.9597 0.4694 0.103 Uiso 1 1 calc R . .
C109 C 0.1422(8) 0.8854(4) 0.4337(3) 0.108(4) Uani 1 1 d . B .
H10S H 0.0914 0.8578 0.4263 0.129 Uiso 1 1 calc R . .
H10T H 0.1935 0.8695 0.4585 0.129 Uiso 1 1 calc R . .
C110 C 0.2110(8) 0.9021(4) 0.3809(2) 0.101(3) Uani 1 1 d . . .
H11C H 0.2662 0.9274 0.3885 0.121 Uiso 1 1 calc R B .
H11D H 0.2526 0.8703 0.3637 0.121 Uiso 1 1 calc R . .
C111 C 0.1100(5) 0.97930(18) 0.2382(2) 0.0448(11) Uani 1 1 d . B .
H111 H 0.0796 1.0132 0.2565 0.054 Uiso 1 1 calc R . .
C112 C 0.1668(5) 0.9939(2) 0.1826(2) 0.0517(13) Uani 1 1 d . . .
H11E H 0.2014 0.9611 0.1644 0.062 Uiso 1 1 calc R B .
H11F H 0.2270 1.0179 0.1862 0.062 Uiso 1 1 calc R . .
C113 C 0.0826(5) 1.0215(3) 0.1486(3) 0.0623(16) Uani 1 1 d . B .
H11G H 0.0558 1.0566 0.1644 0.075 Uiso 1 1 calc R . .
H11H H 0.1210 1.0282 0.1121 0.075 Uiso 1 1 calc R . .
C114 C -0.0160(5) 0.9897(2) 0.1444(2) 0.0511(13) Uani 1 1 d . . .
H11I H 0.0089 0.9569 0.1239 0.061 Uiso 1 1 calc R B .
H11J H -0.0706 1.0108 0.1247 0.061 Uiso 1 1 calc R . .
C115 C -0.0720(4) 0.9747(2) 0.1993(2) 0.0490(12) Uani 1 1 d . B .
H11K H -0.1331 0.9513 0.1955 0.059 Uiso 1 1 calc R . .
H11L H -0.1055 1.0074 0.2181 0.059 Uiso 1 1 calc R . .
C116 C 0.0122(4) 0.94568(18) 0.23298(19) 0.0407(10) Uani 1 1 d . . .
H11M H -0.0262 0.9376 0.2691 0.049 Uiso 1 1 calc R B .
H11N H 0.0406 0.9114 0.2159 0.049 Uiso 1 1 calc R . .
C117 C 0.8048(7) 0.1667(4) 0.1364(4) 0.095(3) Uani 1 1 d . . .
H11O H 0.7985 0.2042 0.1236 0.114 Uiso 1 1 calc R . .
H11P H 0.8217 0.1436 0.1046 0.114 Uiso 1 1 calc R . .
C118 C 0.6941(7) 0.1531(3) 0.1670(4) 0.095(3) Uani 1 1 d . . .
H11Q H 0.6330 0.1621 0.1447 0.115 Uiso 1 1 calc R . .
H11R H 0.6788 0.1742 0.2002 0.115 Uiso 1 1 calc R . .
Cl1 Cl 0.91715(17) 0.15821(8) 0.17585(9) 0.0882(6) Uani 1 1 d . . .
Cl2 Cl 0.6984(3) 0.08302(9) 0.18368(18) 0.1620(16) Uani 1 1 d . . .
C119 C -0.0270(7) 0.2865(4) 0.2247(4) 0.114(4) Uani 1 1 d . . .
H11S H -0.0758 0.2561 0.2289 0.137 Uiso 1 1 calc R . .
H11T H -0.0750 0.3201 0.2292 0.137 Uiso 1 1 calc R . .
C120 C 0.0399(7) 0.2855(3) 0.1708(4) 0.102(3) Uani 1 1 d . . .
H12C H 0.0837 0.2508 0.1653 0.122 Uiso 1 1 calc R . .
H12D H 0.0926 0.3143 0.1676 0.122 Uiso 1 1 calc R . .
Cl3 Cl 0.07028(19) 0.28152(9) 0.27452(11) 0.1083(9) Uani 1 1 d . . .
C121 C 0.5150(9) 0.0275(5) 0.4909(4) 0.123(4) Uani 1 1 d . . .
H12H H 0.4495 0.0532 0.4999 0.147 Uiso 1 1 calc R . .
H12I H 0.5354 0.0282 0.4515 0.147 Uiso 1 1 calc R . .
Cl4 Cl -0.0571(2) 0.29542(11) 0.12132(12) 0.1200(10) Uani 1 1 d . . .
Cl5 Cl 0.6267(3) 0.04640(12) 0.52187(9) 0.1180(9) Uani 1 1 d . . .

loop_
_atom_site_aniso_label
_atom_site_aniso_U_11
_atom_site_aniso_U_22
_atom_site_aniso_U_33
_atom_site_aniso_U_23
_atom_site_aniso_U_13
_atom_site_aniso_U_12
Pd1 0.0325(2) 0.0396(2) 0.01550(17) 0.00265(14) 0.00075(13) -0.00687(16)
Ni1 0.0256(2) 0.0229(2) 0.01943(18) -0.00081(13) -0.00340(13) 0.00356(14)
Pd1A 0.0256(2) 0.0229(2) 0.01943(18) -0.00081(13) -0.00340(13) 0.00356(14)
Ni1A 0.0325(2) 0.0396(2) 0.01550(17) 0.00265(14) 0.00075(13) -0.00687(16)
S1 0.0323(6) 0.0495(6) 0.0244(5) 0.0030(4) 0.0058(4) -0.0023(5)
S2 0.0300(5) 0.0477(6) 0.0250(4) 0.0052(4) -0.0034(4) -0.0062(4)
S3 0.0257(5) 0.0363(5) 0.0200(4) -0.0035(4) 0.0006(3) 0.0001(4)
S4 0.0245(5) 0.0382(5) 0.0321(5) 0.0001(4) -0.0047(4) 0.0018(4)
P1 0.0404(6) 0.0446(6) 0.0238(5) 0.0009(4) 0.0047(4) -0.0075(5)
P2 0.0410(6) 0.0463(6) 0.0181(4) 0.0034(4) -0.0023(4) -0.0079(5)
P3 0.0288(5) 0.0214(4) 0.0180(4) -0.0007(3) -0.0048(3) 0.0030(4)
P4 0.0279(5) 0.0238(5) 0.0299(5) 0.0002(4) -0.0056(4) 0.0051(4)
C1 0.051(3) 0.051(3) 0.025(2) 0.0011(19) -0.0023(19) -0.006(2)
C2 0.067(4) 0.051(3) 0.045(3) 0.007(2) 0.005(3) -0.006(3)
C3 0.120(6) 0.044(3) 0.061(4) 0.012(3) 0.014(4) -0.002(4)
C4 0.073(4) 0.041(3) 0.064(4) -0.007(3) -0.007(3) -0.003(3)
C5 0.060(4) 0.058(3) 0.055(3) -0.011(3) -0.011(3) 0.004(3)
C6 0.048(3) 0.052(3) 0.040(2) -0.005(2) -0.005(2) 0.003(2)
C7 0.046(3) 0.047(3) 0.035(2) 0.003(2) 0.011(2) -0.005(2)
C8 0.050(3) 0.042(3) 0.048(3) 0.004(2) -0.001(2) 0.000(2)
C9 0.046(3) 0.057(3) 0.078(4) 0.014(3) -0.010(3) -0.014(3)
C10 0.073(4) 0.051(3) 0.055(3) 0.013(3) -0.008(3) -0.009(3)
C11 0.058(3) 0.051(3) 0.050(3) 0.016(2) -0.001(2) -0.003(3)
C12 0.051(3) 0.046(3) 0.039(2) 0.010(2) 0.009(2) -0.007(2)
C13 0.054(3) 0.055(3) 0.0196(18) -0.0003(18) 0.0023(18) -0.007(2)
C14 0.054(3) 0.052(3) 0.0205(18) -0.0018(18) -0.0040(18) -0.007(2)
C15 0.048(3) 0.052(3) 0.026(2) 0.0049(19) -0.0071(19) -0.004(2)
C16 0.055(3) 0.052(3) 0.035(2) 0.009(2) 0.005(2) 0.000(2)
C17 0.055(3) 0.065(4) 0.050(3) 0.007(3) 0.000(3) 0.014(3)
C18 0.062(4) 0.057(3) 0.046(3) 0.011(2) -0.012(3) 0.006(3)
C19 0.079(4) 0.062(4) 0.046(3) 0.021(3) 0.003(3) 0.010(3)
C20 0.071(4) 0.053(3) 0.036(2) 0.015(2) 0.010(2) 0.004(3)
C21 0.041(3) 0.053(3) 0.0252(19) 0.0025(18) -0.0045(17) -0.011(2)
C22 0.043(3) 0.053(3) 0.039(2) 0.004(2) -0.004(2) -0.013(2)
C23 0.053(3) 0.058(3) 0.053(3) 0.010(3) -0.009(2) -0.021(3)
C24 0.053(3) 0.069(4) 0.064(4) -0.002(3) -0.001(3) -0.028(3)
C25 0.050(3) 0.077(4) 0.053(3) 0.011(3) -0.016(3) -0.020(3)
C26 0.047(3) 0.069(4) 0.040(3) 0.007(2) -0.016(2) -0.016(3)
C27 0.028(2) 0.0281(19) 0.0254(17) 0.0032(15) 0.0013(15) -0.0008(15)
C28 0.029(2) 0.0210(17) 0.0245(17) 0.0022(14) -0.0005(14) -0.0016(14)
C29 0.0224(18) 0.0234(17) 0.0264(17) -0.0020(14) 0.0005(14) -0.0012(14)
C30 0.0265(19) 0.0194(16) 0.0248(17) -0.0022(13) -0.0048(14) 0.0028(14)
C31 0.027(2) 0.0272(19) 0.0264(18) -0.0023(15) -0.0039(15) 0.0010(15)
C32 0.024(2) 0.033(2) 0.0303(19) 0.0028(16) 0.0011(15) 0.0001(16)
C33 0.035(2) 0.0250(18) 0.0206(16) -0.0006(14) -0.0037(15) 0.0014(16)
C34 0.041(3) 0.026(2) 0.051(3) -0.0141(19) -0.011(2) 0.0018(18)
C35 0.056(3) 0.031(2) 0.058(3) -0.020(2) -0.013(2) 0.005(2)
C36 0.051(3) 0.027(2) 0.043(2) -0.0113(18) 0.007(2) 0.0039(19)
C37 0.036(2) 0.030(2) 0.040(2) -0.0058(17) -0.0043(18) 0.0124(18)
C38 0.034(2) 0.033(2) 0.031(2) -0.0045(16) -0.0068(17) 0.0057(17)
C39 0.034(2) 0.0228(18) 0.0241(17) -0.0017(14) -0.0043(15) 0.0014(15)
C40 0.037(2) 0.035(2) 0.0261(19) 0.0019(16) -0.0001(16) 0.0004(18)
C41 0.036(2) 0.043(3) 0.042(2) 0.005(2) -0.0028(19) -0.007(2)
C42 0.055(3) 0.039(3) 0.070(4) -0.001(2) -0.002(3) -0.021(2)
C43 0.065(4) 0.049(3) 0.052(3) -0.021(2) 0.003(3) -0.019(3)
C44 0.043(3) 0.032(2) 0.037(2) -0.0101(18) 0.0047(19) -0.0053(19)
C45 0.036(2) 0.0271(19) 0.0258(18) 0.0026(15) -0.0081(16) 0.0012(16)
C46 0.035(2) 0.031(2) 0.0293(19) 0.0042(16) -0.0127(16) 0.0089(17)
C47 0.032(2) 0.032(2) 0.047(2) 0.0031(19) -0.0074(19) 0.0033(17)
C48 0.034(2) 0.031(2) 0.047(2) -0.0010(19) -0.0114(19) 0.0014(17)
C49 0.041(3) 0.036(3) 0.092(4) -0.004(3) -0.022(3) -0.003(2)
C50 0.052(4) 0.054(3) 0.103(5) 0.005(3) -0.034(3) -0.011(3)
C51 0.039(3) 0.056(3) 0.101(5) 0.011(3) -0.031(3) -0.001(2)
C52 0.047(3) 0.046(3) 0.088(4) 0.010(3) -0.036(3) 0.003(2)
C53 0.038(2) 0.030(2) 0.045(2) 0.0033(18) -0.0053(19) 0.0071(18)
C54 0.044(3) 0.036(2) 0.056(3) -0.011(2) 0.003(2) 0.005(2)
C55 0.071(4) 0.032(3) 0.081(4) -0.016(3) 0.013(3) 0.000(3)
C56 0.089(5) 0.049(3) 0.076(4) -0.015(3) 0.020(4) 0.025(3)
C57 0.082(5) 0.039(3) 0.090(5) 0.000(3) 0.032(4) 0.027(3)
C58 0.058(3) 0.038(3) 0.070(4) 0.003(2) 0.020(3) 0.021(2)
Pd2 0.0262(2) 0.01921(17) 0.02554(18) 0.00320(12) -0.00040(13) 0.00113(13)
Ni2 0.0536(3) 0.0226(2) 0.0232(2) 0.00126(15) -0.00370(18) -0.01348(18)
Pd2A 0.0536(3) 0.0226(2) 0.0232(2) 0.00126(15) -0.00370(18) -0.01348(18)
Ni2A 0.0262(2) 0.01921(17) 0.02554(18) 0.00320(12) -0.00040(13) 0.00113(13)
S5 0.0271(5) 0.0323(5) 0.0374(5) -0.0003(4) 0.0005(4) 0.0024(4)
S6 0.0261(5) 0.0295(5) 0.0488(6) 0.0036(4) -0.0041(4) -0.0050(4)
S7 0.0428(6) 0.0412(6) 0.0298(5) 0.0019(4) -0.0013(4) -0.0187(5)
S8 0.0420(6) 0.0266(5) 0.0406(6) 0.0026(4) -0.0089(5) 0.0001(4)
P5 0.0270(5) 0.0202(4) 0.0312(5) -0.0015(4) 0.0008(4) 0.0027(4)
P6 0.0285(5) 0.0213(5) 0.0403(6) 0.0026(4) 0.0030(4) 0.0020(4)
P7 0.0814(11) 0.0447(7) 0.0368(6) -0.0117(5) 0.0146(6) -0.0384(7)
P8 0.0675(9) 0.0215(5) 0.0471(7) -0.0050(5) -0.0215(6) -0.0020(5)
C59 0.030(2) 0.0218(18) 0.0332(19) 0.0031(15) -0.0015(16) 0.0014(15)
C60 0.038(2) 0.028(2) 0.038(2) -0.0017(17) -0.0056(18) 0.0056(17)
C61 0.052(3) 0.034(2) 0.041(2) -0.0046(19) -0.015(2) 0.005(2)
C62 0.041(3) 0.045(3) 0.039(2) 0.002(2) -0.0079(19) 0.001(2)
C63 0.030(2) 0.041(2) 0.039(2) 0.0089(19) 0.0004(18) 0.0031(18)
C64 0.034(2) 0.0252(19) 0.033(2) 0.0056(16) 0.0043(16) 0.0069(16)
C65 0.036(2) 0.035(2) 0.032(2) -0.0033(17) 0.0017(17) 0.0047(18)
C66 0.032(2) 0.044(3) 0.039(2) 0.0045(19) 0.0024(18) -0.0002(19)
C67 0.037(3) 0.052(3) 0.043(2) 0.005(2) 0.011(2) 0.009(2)
C68 0.051(3) 0.063(3) 0.031(2) 0.001(2) 0.010(2) 0.007(3)
C69 0.058(3) 0.069(4) 0.034(2) -0.016(2) 0.001(2) -0.004(3)
C70 0.039(3) 0.051(3) 0.037(2) -0.007(2) -0.0026(19) 0.003(2)
C71 0.039(2) 0.0227(19) 0.044(2) 0.0015(17) 0.0027(19) 0.0047(17)
C72 0.039(2) 0.0239(19) 0.046(2) 0.0007(17) 0.0059(19) 0.0019(17)
C73 0.031(2) 0.033(2) 0.042(2) -0.0054(18) 0.0030(18) -0.0004(17)
C74 0.039(3) 0.041(3) 0.043(2) -0.001(2) 0.0027(19) -0.001(2)
C75 0.043(3) 0.067(4) 0.049(3) -0.005(3) -0.007(2) -0.001(3)
C76 0.047(3) 0.097(5) 0.045(3) -0.014(3) -0.001(2) -0.018(3)
C77 0.038(3) 0.078(4) 0.053(3) -0.006(3) 0.003(2) -0.015(3)
C78 0.035(3) 0.055(3) 0.046(3) -0.006(2) 0.004(2) -0.008(2)
C79 0.039(2) 0.027(2) 0.039(2) 0.0043(17) 0.0077(18) 0.0001(17)
C80 0.034(2) 0.034(2) 0.043(2) -0.0036(18) 0.0022(18) 0.0019(18)
C81 0.040(3) 0.036(2) 0.048(3) 0.001(2) 0.011(2) 0.0026(19)
C82 0.053(3) 0.039(2) 0.036(2) 0.0027(19) 0.007(2) 0.007(2)
C83 0.058(3) 0.057(3) 0.031(2) 0.005(2) 0.004(2) 0.018(3)
C84 0.041(3) 0.051(3) 0.035(2) 0.006(2) 0.0010(19) 0.010(2)
C85 0.033(2) 0.032(2) 0.0161(15) 0.0042(14) -0.0017(14) -0.0014(16)
C86 0.028(2) 0.038(2) 0.0202(16) 0.0044(15) -0.0018(14) -0.0038(16)
C87 0.041(2) 0.034(2) 0.0152(15) 0.0033(14) -0.0031(15) -0.0098(17)
C88 0.036(2) 0.0285(19) 0.0254(18) 0.0055(15) -0.0070(16) -0.0060(16)
C89 0.027(2) 0.0270(19) 0.033(2) 0.0047(16) -0.0077(16) -0.0008(15)
C90 0.033(2) 0.0266(19) 0.0246(17) 0.0074(15) -0.0053(15) -0.0044(16)
C91 0.068(4) 0.040(3) 0.048(3) 0.006(2) 0.004(2) -0.027(2)
C92 0.075(5) 0.078(5) 0.083(5) 0.045(4) 0.003(4) -0.015(4)
C93 0.086(5) 0.094(5) 0.078(5) 0.053(4) -0.017(4) -0.034(4)
C94 0.086(5) 0.078(4) 0.038(3) 0.010(3) -0.005(3) -0.036(4)
C95 0.063(4) 0.060(3) 0.036(2) 0.005(2) 0.003(2) -0.020(3)
C96 0.061(3) 0.052(3) 0.027(2) 0.005(2) 0.001(2) -0.022(2)
C97 0.097(5) 0.090(6) 0.026(2) 0.005(3) -0.007(3) -0.073(5)
C98 0.072(7) 0.030(6) 0.038(4) 0.006(5) -0.001(4) -0.037(6)
C99 0.058(7) 0.039(5) 0.039(3) -0.001(4) -0.009(4) -0.025(4)
C100 0.048(5) 0.076(6) 0.041(4) 0.017(4) -0.017(3) -0.020(4)
C101 0.064(6) 0.063(5) 0.041(4) 0.022(4) -0.013(4) -0.030(4)
C102 0.049(5) 0.042(4) 0.032(3) 0.006(4) -0.003(3) -0.018(3)
C103 0.086(6) 0.030(4) 0.038(4) -0.007(3) -0.018(4) -0.020(4)
C104 0.044(5) 0.039(3) 0.043(7) -0.023(5) 0.002(5) -0.002(3)
C97A 0.097(5) 0.090(6) 0.026(2) 0.005(3) -0.007(3) -0.073(5)
C98A 0.072(7) 0.030(6) 0.038(4) 0.006(5) -0.001(4) -0.037(6)
C99A 0.058(7) 0.039(5) 0.039(3) -0.001(4) -0.009(4) -0.025(4)
C00A 0.048(5) 0.076(6) 0.041(4) 0.017(4) -0.017(3) -0.020(4)
C01A 0.064(6) 0.063(5) 0.041(4) 0.022(4) -0.013(4) -0.030(4)
C02A 0.049(5) 0.042(4) 0.032(3) 0.006(4) -0.003(3) -0.018(3)
C03A 0.086(6) 0.030(4) 0.038(4) -0.007(3) -0.018(4) -0.020(4)
C04A 0.044(5) 0.039(3) 0.043(7) -0.023(5) 0.002(5) -0.002(3)
C105 0.091(4) 0.037(3) 0.041(3) -0.013(2) -0.019(3) 0.019(3)
C106 0.077(4) 0.046(3) 0.069(4) -0.028(3) -0.016(3) 0.015(3)
C107 0.084(5) 0.066(4) 0.062(4) -0.028(3) -0.011(3) 0.016(3)
C108 0.080(5) 0.124(7) 0.052(4) -0.033(4) -0.006(3) 0.022(5)
C109 0.144(8) 0.123(7) 0.043(3) 0.001(4) -0.010(4) 0.077(6)
C110 0.134(7) 0.123(7) 0.036(3) -0.010(3) -0.017(4) 0.081(6)
C111 0.060(3) 0.027(2) 0.051(3) 0.0012(19) -0.018(2) -0.003(2)
C112 0.050(3) 0.043(3) 0.064(3) 0.021(2) -0.013(3) -0.013(2)
C113 0.054(4) 0.061(4) 0.069(4) 0.028(3) -0.001(3) -0.003(3)
C114 0.050(3) 0.050(3) 0.053(3) 0.007(2) -0.009(2) 0.007(2)
C115 0.046(3) 0.045(3) 0.055(3) 0.002(2) -0.002(2) -0.001(2)
C116 0.047(3) 0.034(2) 0.041(2) 0.0005(19) -0.001(2) -0.005(2)
C117 0.073(5) 0.105(6) 0.107(6) -0.024(5) -0.015(5) 0.004(5)
C118 0.102(6) 0.043(4) 0.147(8) 0.016(4) -0.039(6) -0.010(4)
Cl1 0.0719(12) 0.0846(13) 0.1094(15) -0.0224(11) -0.0160(11) 0.0002(10)
Cl2 0.133(2) 0.0553(12) 0.323(5) 0.0325(19) -0.121(3) -0.0284(13)
C119 0.083(6) 0.108(7) 0.146(9) -0.054(6) 0.037(6) -0.050(5)
C120 0.081(5) 0.091(6) 0.125(7) -0.054(5) 0.043(5) -0.035(4)
Cl3 0.0942(15) 0.0897(14) 0.1327(19) -0.0461(13) 0.0460(14) -0.0428(12)
C121 0.100(7) 0.163(10) 0.108(7) 0.070(7) -0.022(6) -0.038(7)
Cl4 0.0885(15) 0.1174(18) 0.143(2) -0.0446(16) 0.0580(15) -0.0445(13)
Cl5 0.156(2) 0.137(2) 0.0732(13) 0.0031(13) -0.0365(14) -0.0577(18)

loop_
_atom_type_symbol
_atom_type_description
_atom_type_scat_dispersion_real
_atom_type_scat_dispersion_imag
_atom_type_scat_source
C C 0.0033 0.0016 'International Tables Vol C Tables 4.2.6.8 and 6.1.1.4'
H H 0.0000 0.0000 'International Tables Vol C Tables 4.2.6.8 and 6.1.1.4'
P P 0.1023 0.0942 'International Tables Vol C Tables 4.2.6.8 and 6.1.1.4'
S S 0.1246 0.1234 'International Tables Vol C Tables 4.2.6.8 and 6.1.1.4'
Cl Cl 0.1484 0.1585 'International Tables Vol C Tables 4.2.6.8 and 6.1.1.4'
Ni Ni 0.3393 1.1124 'International Tables Vol C Tables 4.2.6.8 and 6.1.1.4'
Pd Pd -0.9988 1.0072 'International Tables Vol C Tables 4.2.6.8 and 6.1.1.4'

loop_
_geom_angle_atom_site_label_1
_geom_angle_atom_site_label_2
_geom_angle_atom_site_label_3
_geom_angle
_geom_angle_site_symmetry_1
_geom_angle_site_symmetry_3
_geom_angle_publ_flag
P2 Pd1 P1 87.38(4) . . ?
P2 Pd1 S1 177.76(5) . . ?
P1 Pd1 S1 90.56(4) . . ?
P2 Pd1 S2 91.22(4) . . ?
P1 Pd1 S2 174.70(5) . . ?
S1 Pd1 S2 90.76(4) . . ?
P4 Ni1 P3 88.07(4) . . ?
P4 Ni1 S4 91.35(4) . . ?
P3 Ni1 S4 176.41(4) . . ?
P4 Ni1 S3 172.57(4) . . ?
P3 Ni1 S3 89.67(4) . . ?
S4 Ni1 S3 91.35(4) . . ?
C27 S1 Pd1 103.63(14) . . ?
C28 S2 Pd1 103.40(13) . . ?
C30 S3 Ni1 103.76(13) . . ?
C31 S4 Ni1 103.49(14) . . ?
C1 P1 C13 107.9(2) . . ?
C1 P1 C7 105.3(2) . . ?
C13 P1 C7 102.0(2) . . ?
C1 P1 Pd1 111.87(15) . . ?
C13 P1 Pd1 108.55(16) . . ?
C7 P1 Pd1 120.29(16) . . ?
C21 P2 C15 104.2(2) . . ?
C21 P2 C14 105.3(2) . . ?
C15 P2 C14 104.6(2) . . ?
C21 P2 Pd1 115.26(14) . . ?
C15 P2 Pd1 117.70(17) . . ?
C14 P2 Pd1 108.58(17) . . ?
C39 P3 C45 105.77(18) . . ?
C39 P3 C33 105.59(18) . . ?
C45 P3 C33 103.53(18) . . ?
C39 P3 Ni1 115.56(12) . . ?
C45 P3 Ni1 109.55(14) . . ?
C33 P3 Ni1 115.74(13) . . ?
C46 P4 C47 104.6(2) . . ?
C46 P4 C53 103.7(2) . . ?
C47 P4 C53 104.2(2) . . ?
C46 P4 Ni1 109.58(13) . . ?
C47 P4 Ni1 117.92(14) . . ?
C53 P4 Ni1 115.35(16) . . ?
C2 C1 C6 108.6(4) . . ?
C2 C1 P1 113.1(4) . . ?
C6 C1 P1 114.3(3) . . ?
C2 C1 H1 106.8 . . ?
C6 C1 H1 106.8 . . ?
P1 C1 H1 106.8 . . ?
C1 C2 C3 109.0(5) . . ?
C1 C2 H2A 109.9 . . ?
C3 C2 H2A 109.9 . . ?
C1 C2 H2B 109.9 . . ?
C3 C2 H2B 109.9 . . ?
H2A C2 H2B 108.3 . . ?
C4 C3 C2 111.4(5) . . ?
C4 C3 H3A 109.3 . . ?
C2 C3 H3A 109.3 . . ?
C4 C3 H3B 109.3 . . ?
C2 C3 H3B 109.3 . . ?
H3A C3 H3B 108.0 . . ?
C3 C4 C5 111.0(5) . . ?
C3 C4 H4A 109.4 . . ?
C5 C4 H4A 109.4 . . ?
C3 C4 H4B 109.4 . . ?
C5 C4 H4B 109.4 . . ?
H4A C4 H4B 108.0 . . ?
C4 C5 C6 112.0(5) . . ?
C4 C5 H5A 109.2 . . ?
C6 C5 H5A 109.2 . . ?
C4 C5 H5B 109.2 . . ?
C6 C5 H5B 109.2 . . ?
H5A C5 H5B 107.9 . . ?
C5 C6 C1 110.9(4) . . ?
C5 C6 H6A 109.5 . . ?
C1 C6 H6A 109.5 . . ?
C5 C6 H6B 109.5 . . ?
C1 C6 H6B 109.5 . . ?
H6A C6 H6B 108.0 . . ?
C8 C7 C12 110.9(4) . . ?
C8 C7 P1 113.9(3) . . ?
C12 C7 P1 109.4(3) . . ?
C8 C7 H7 107.5 . . ?
C12 C7 H7 107.5 . . ?
P1 C7 H7 107.4 . . ?
C7 C8 C9 111.0(4) . . ?
C7 C8 H8A 109.4 . . ?
C9 C8 H8A 109.4 . . ?
C7 C8 H8B 109.4 . . ?
C9 C8 H8B 109.4 . . ?
H8A C8 H8B 108.0 . . ?
C8 C9 C10 109.3(5) . . ?
C8 C9 H9A 109.8 . . ?
C10 C9 H9A 109.8 . . ?
C8 C9 H9B 109.8 . . ?
C10 C9 H9B 109.8 . . ?
H9A C9 H9B 108.3 . . ?
C11 C10 C9 111.0(5) . . ?
C11 C10 H10A 109.4 . . ?
C9 C10 H10A 109.4 . . ?
C11 C10 H10B 109.4 . . ?
C9 C10 H10B 109.4 . . ?
H10A C10 H10B 108.0 . . ?
C10 C11 C12 110.0(4) . . ?
C10 C11 H11A 109.7 . . ?
C12 C11 H11A 109.7 . . ?
C10 C11 H11B 109.7 . . ?
C12 C11 H11B 109.7 . . ?
H11A C11 H11B 108.2 . . ?
C11 C12 C7 112.2(4) . . ?
C11 C12 H12A 109.2 . . ?
C7 C12 H12A 109.2 . . ?
C11 C12 H12B 109.2 . . ?
C7 C12 H12B 109.2 . . ?
H12A C12 H12B 107.9 . . ?
C14 C13 P1 112.3(3) . . ?
C14 C13 H13A 109.1 . . ?
P1 C13 H13A 109.1 . . ?
C14 C13 H13B 109.1 . . ?
P1 C13 H13B 109.1 . . ?
H13A C13 H13B 107.9 . . ?
C13 C14 P2 110.7(3) . . ?
C13 C14 H14A 109.5 . . ?
P2 C14 H14A 109.5 . . ?
C13 C14 H14B 109.5 . . ?
P2 C14 H14B 109.5 . . ?
H14A C14 H14B 108.1 . . ?
C16 C15 C20 110.0(4) . . ?
C16 C15 P2 112.2(3) . . ?
C20 C15 P2 112.4(4) . . ?
C16 C15 H15 107.3 . . ?
C20 C15 H15 107.3 . . ?
P2 C15 H15 107.3 . . ?
C15 C16 C17 112.0(4) . . ?
C15 C16 H16A 109.2 . . ?
C17 C16 H16A 109.2 . . ?
C15 C16 H16B 109.2 . . ?
C17 C16 H16B 109.2 . . ?
H16A C16 H16B 107.9 . . ?
C18 C17 C16 111.4(5) . . ?
C18 C17 H17A 109.4 . . ?
C16 C17 H17A 109.4 . . ?
C18 C17 H17B 109.4 . . ?
C16 C17 H17B 109.4 . . ?
H17A C17 H17B 108.0 . . ?
C19 C18 C17 109.6(5) . . ?
C19 C18 H18A 109.8 . . ?
C17 C18 H18A 109.8 . . ?
C19 C18 H18B 109.8 . . ?
C17 C18 H18B 109.8 . . ?
H18A C18 H18B 108.2 . . ?
C18 C19 C20 111.3(5) . . ?
C18 C19 H19A 109.4 . . ?
C20 C19 H19A 109.4 . . ?
C18 C19 H19B 109.4 . . ?
C20 C19 H19B 109.4 . . ?
H19A C19 H19B 108.0 . . ?
C15 C20 C19 110.2(5) . . ?
C15 C20 H20A 109.6 . . ?
C19 C20 H20A 109.6 . . ?
C15 C20 H20B 109.6 . . ?
C19 C20 H20B 109.6 . . ?
H20A C20 H20B 108.1 . . ?
C22 C21 C26 110.6(4) . . ?
C22 C21 P2 111.2(3) . . ?
C26 C21 P2 114.4(3) . . ?
C22 C21 H21 106.7 . . ?
C26 C21 H21 106.7 . . ?
P2 C21 H21 106.7 . . ?
C23 C22 C21 111.7(4) . . ?
C23 C22 H22A 109.3 . . ?
C21 C22 H22A 109.3 . . ?
C23 C22 H22B 109.3 . . ?
C21 C22 H22B 109.3 . . ?
H22A C22 H22B 107.9 . . ?
C24 C23 C22 112.0(5) . . ?
C24 C23 H23A 109.2 . . ?
C22 C23 H23A 109.2 . . ?
C24 C23 H23B 109.2 . . ?
C22 C23 H23B 109.2 . . ?
H23A C23 H23B 107.9 . . ?
C25 C24 C23 110.7(5) . . ?
C25 C24 H24A 109.5 . . ?
C23 C24 H24A 109.5 . . ?
C25 C24 H24B 109.5 . . ?
C23 C24 H24B 109.5 . . ?
H24A C24 H24B 108.1 . . ?
C26 C25 C24 111.3(5) . . ?
C26 C25 H25A 109.4 . . ?
C24 C25 H25A 109.4 . . ?
C26 C25 H25B 109.4 . . ?
C24 C25 H25B 109.4 . . ?
H25A C25 H25B 108.0 . . ?
C25 C26 C21 110.8(4) . . ?
C25 C26 H26A 109.5 . . ?
C21 C26 H26A 109.5 . . ?
C25 C26 H26B 109.5 . . ?
C21 C26 H26B 109.5 . . ?
H26A C26 H26B 108.1 . . ?
C32 C27 C28 119.7(3) . . ?
C32 C27 S1 119.7(3) . . ?
C28 C27 S1 120.5(3) . . ?
C29 C28 C27 118.5(3) . . ?
C29 C28 S2 120.3(3) . . ?
C27 C28 S2 121.2(3) . . ?
C30 C29 C28 121.7(4) . . ?
C30 C29 H29 119.2 . . ?
C28 C29 H29 119.2 . . ?
C29 C30 C31 119.7(3) . . ?
C29 C30 S3 120.1(3) . . ?
C31 C30 S3 120.1(3) . . ?
C30 C31 C32 118.8(3) . . ?
C30 C31 S4 120.5(3) . . ?
C32 C31 S4 120.7(3) . . ?
C27 C32 C31 121.3(4) . . ?
C27 C32 H32 119.4 . . ?
C31 C32 H32 119.4 . . ?
C34 C33 C38 109.5(3) . . ?
C34 C33 P3 110.2(3) . . ?
C38 C33 P3 112.4(3) . . ?
C34 C33 H33 108.2 . . ?
C38 C33 H33 108.2 . . ?
P3 C33 H33 108.2 . . ?
C35 C34 C33 111.6(4) . . ?
C35 C34 H34A 109.3 . . ?
C33 C34 H34A 109.3 . . ?
C35 C34 H34B 109.3 . . ?
C33 C34 H34B 109.3 . . ?
H34A C34 H34B 108.0 . . ?
C36 C35 C34 112.3(4) . . ?
C36 C35 H35A 109.1 . . ?
C34 C35 H35A 109.1 . . ?
C36 C35 H35B 109.1 . . ?
C34 C35 H35B 109.1 . . ?
H35A C35 H35B 107.9 . . ?
C35 C36 C37 111.7(4) . . ?
C35 C36 H36A 109.3 . . ?
C37 C36 H36A 109.3 . . ?
C35 C36 H36B 109.3 . . ?
C37 C36 H36B 109.3 . . ?
H36A C36 H36B 107.9 . . ?
C36 C37 C38 111.7(4) . . ?
C36 C37 H37A 109.3 . . ?
C38 C37 H37A 109.3 . . ?
C36 C37 H37B 109.3 . . ?
C38 C37 H37B 109.3 . . ?
H37A C37 H37B 107.9 . . ?
C37 C38 C33 110.2(3) . . ?
C37 C38 H38A 109.6 . . ?
C33 C38 H38A 109.6 . . ?
C37 C38 H38B 109.6 . . ?
C33 C38 H38B 109.6 . . ?
H38A C38 H38B 108.1 . . ?
C40 C39 C44 109.6(3) . . ?
C40 C39 P3 114.6(3) . . ?
C44 C39 P3 110.7(3) . . ?
C40 C39 H39 107.2 . . ?
C44 C39 H39 107.2 . . ?
P3 C39 H39 107.2 . . ?
C41 C40 C39 111.4(3) . . ?
C41 C40 H40A 109.3 . . ?
C39 C40 H40A 109.3 . . ?
C41 C40 H40B 109.3 . . ?
C39 C40 H40B 109.3 . . ?
H40A C40 H40B 108.0 . . ?
C42 C41 C40 112.2(4) . . ?
C42 C41 H41A 109.2 . . ?
C40 C41 H41A 109.2 . . ?
C42 C41 H41B 109.2 . . ?
C40 C41 H41B 109.2 . . ?
H41A C41 H41B 107.9 . . ?
C41 C42 C43 110.3(4) . . ?
C41 C42 H42A 109.6 . . ?
C43 C42 H42A 109.6 . . ?
C41 C42 H42B 109.6 . . ?
C43 C42 H42B 109.6 . . ?
H42A C42 H42B 108.1 . . ?
C42 C43 C44 112.5(4) . . ?
C42 C43 H43A 109.1 . . ?
C44 C43 H43A 109.1 . . ?
C42 C43 H43B 109.1 . . ?
C44 C43 H43B 109.1 . . ?
H43A C43 H43B 107.8 . . ?
C43 C44 C39 110.8(4) . . ?
C43 C44 H44A 109.5 . . ?
C39 C44 H44A 109.5 . . ?
C43 C44 H44B 109.5 . . ?
C39 C44 H44B 109.5 . . ?
H44A C44 H44B 108.1 . . ?
C46 C45 P3 111.4(3) . . ?
C46 C45 H45A 109.4 . . ?
P3 C45 H45A 109.4 . . ?
C46 C45 H45B 109.4 . . ?
P3 C45 H45B 109.4 . . ?
H45A C45 H45B 108.0 . . ?
C45 C46 P4 111.8(3) . . ?
C45 C46 H46A 109.3 . . ?
P4 C46 H46A 109.3 . . ?
C45 C46 H46B 109.3 . . ?
P4 C46 H46B 109.3 . . ?
H46A C46 H46B 107.9 . . ?
C52 C47 C48 110.3(4) . . ?
C52 C47 P4 114.6(3) . . ?
C48 C47 P4 111.3(3) . . ?
C52 C47 H47 106.7 . . ?
C48 C47 H47 106.7 . . ?
P4 C47 H47 106.7 . . ?
C49 C48 C47 110.4(4) . . ?
C49 C48 H48A 109.6 . . ?
C47 C48 H48A 109.6 . . ?
C49 C48 H48B 109.6 . . ?
C47 C48 H48B 109.6 . . ?
H48A C48 H48B 108.1 . . ?
C50 C49 C48 110.5(5) . . ?
C50 C49 H49A 109.6 . . ?
C48 C49 H49A 109.6 . . ?
C50 C49 H49B 109.6 . . ?
C48 C49 H49B 109.6 . . ?
H49A C49 H49B 108.1 . . ?
C49 C50 C51 111.6(5) . . ?
C49 C50 H50A 109.3 . . ?
C51 C50 H50A 109.3 . . ?
C49 C50 H50B 109.3 . . ?
C51 C50 H50B 109.3 . . ?
H50A C50 H50B 108.0 . . ?
C50 C51 C52 111.4(5) . . ?
C50 C51 H51A 109.3 . . ?
C52 C51 H51A 109.3 . . ?
C50 C51 H51B 109.3 . . ?
C52 C51 H51B 109.3 . . ?
H51A C51 H51B 108.0 . . ?
C47 C52 C51 111.0(5) . . ?
C47 C52 H52A 109.4 . . ?
C51 C52 H52A 109.4 . . ?
C47 C52 H52B 109.4 . . ?
C51 C52 H52B 109.4 . . ?
H52A C52 H52B 108.0 . . ?
C54 C53 C58 111.0(4) . . ?
C54 C53 P4 110.5(3) . . ?
C58 C53 P4 113.5(3) . . ?
C54 C53 H53 107.2 . . ?
C58 C53 H53 107.2 . . ?
P4 C53 H53 107.2 . . ?
C53 C54 C55 110.5(4) . . ?
C53 C54 H54A 109.6 . . ?
C55 C54 H54A 109.6 . . ?
C53 C54 H54B 109.6 . . ?
C55 C54 H54B 109.6 . . ?
H54A C54 H54B 108.1 . . ?
C56 C55 C54 112.3(5) . . ?
C56 C55 H55A 109.2 . . ?
C54 C55 H55A 109.2 . . ?
C56 C55 H55B 109.2 . . ?
C54 C55 H55B 109.2 . . ?
H55A C55 H55B 107.9 . . ?
C55 C56 C57 111.4(6) . . ?
C55 C56 H56A 109.4 . . ?
C57 C56 H56A 109.4 . . ?
C55 C56 H56B 109.4 . . ?
C57 C56 H56B 109.4 . . ?
H56A C56 H56B 108.0 . . ?
C56 C57 C58 111.0(5) . . ?
C56 C57 H57A 109.4 . . ?
C58 C57 H57A 109.4 . . ?
C56 C57 H57B 109.4 . . ?
C58 C57 H57B 109.4 . . ?
H57A C57 H57B 108.0 . . ?
C53 C58 C57 110.6(4) . . ?
C53 C58 H58A 109.5 . . ?
C57 C58 H58A 109.5 . . ?
C53 C58 H58B 109.5 . . ?
C57 C58 H58B 109.5 . . ?
H58A C58 H58B 108.1 . . ?
P6 Pd2 S5 177.02(4) . . ?
P6 Pd2 P5 86.82(4) . . ?
S5 Pd2 P5 90.53(4) . . ?
P6 Pd2 S6 91.94(4) . . ?
S5 Pd2 S6 90.71(4) . . ?
P5 Pd2 S6 178.69(4) . . ?
P7 Ni2 S7 89.71(6) . . ?
P7 Ni2 S8 178.79(5) . . ?
S7 Ni2 S8 91.42(4) . . ?
P7 Ni2 P8 87.95(6) . . ?
S7 Ni2 P8 171.69(5) . . ?
S8 Ni2 P8 90.87(5) . . ?
C85 S5 Pd2 103.72(14) . . ?
C90 S6 Pd2 103.86(14) . . ?
C87 S7 Ni2 103.80(15) . . ?
C88 S8 Ni2 103.85(15) . . ?
C59 P5 C65 105.9(2) . . ?
C59 P5 C71 103.0(2) . . ?
C65 P5 C71 106.0(2) . . ?
C59 P5 Pd2 115.27(13) . . ?
C65 P5 Pd2 117.06(15) . . ?
C71 P5 Pd2 108.38(14) . . ?
C73 P6 C79 105.5(2) . . ?
C73 P6 C72 104.0(2) . . ?
C79 P6 C72 104.6(2) . . ?
C73 P6 Pd2 115.91(15) . . ?
C79 P6 Pd2 116.09(16) . . ?
C72 P6 Pd2 109.55(15) . . ?
C97 P7 C91 105.4(4) . . ?
C03A P7 C97A 95.2(7) . . ?
C91 P7 C97A 104.3(4) . . ?
C97 P7 C103 113.5(7) . . ?
C91 P7 C103 97.5(4) . . ?
C97 P7 Ni2 116.5(4) . . ?
C03A P7 Ni2 112.0(4) . . ?
C91 P7 Ni2 118.06(18) . . ?
C97A P7 Ni2 112.5(4) . . ?
C103 P7 Ni2 104.5(4) . . ?
C104 P8 C105 95.9(4) . . ?
C104 P8 C111 106.1(5) . . ?
C105 P8 C111 105.5(3) . . ?
C105 P8 C04A 113.5(4) . . ?
C111 P8 C04A 100.8(5) . . ?
C104 P8 Ni2 113.3(4) . . ?
C105 P8 Ni2 112.36(16) . . ?
C111 P8 Ni2 120.60(17) . . ?
C04A P8 Ni2 103.8(4) . . ?
C60 C59 C64 110.5(3) . . ?
C60 C59 P5 111.5(3) . . ?
C64 C59 P5 114.2(3) . . ?
C60 C59 H59 106.7 . . ?
C64 C59 H59 106.7 . . ?
P5 C59 H59 106.7 . . ?
C61 C60 C59 111.5(4) . . ?
C61 C60 H60A 109.3 . . ?
C59 C60 H60A 109.3 . . ?
C61 C60 H60B 109.3 . . ?
C59 C60 H60B 109.3 . . ?
H60A C60 H60B 108.0 . . ?
C60 C61 C62 112.0(4) . . ?
C60 C61 H61A 109.2 . . ?
C62 C61 H61A 109.2 . . ?
C60 C61 H61B 109.2 . . ?
C62 C61 H61B 109.2 . . ?
H61A C61 H61B 107.9 . . ?
C63 C62 C61 110.8(4) . . ?
C63 C62 H62A 109.5 . . ?
C61 C62 H62A 109.5 . . ?
C63 C62 H62B 109.5 . . ?
C61 C62 H62B 109.5 . . ?
H62A C62 H62B 108.1 . . ?
C64 C63 C62 111.4(4) . . ?
C64 C63 H63A 109.4 . . ?
C62 C63 H63A 109.4 . . ?
C64 C63 H63B 109.4 . . ?
C62 C63 H63B 109.4 . . ?
H63A C63 H63B 108.0 . . ?
C63 C64 C59 110.7(4) . . ?
C63 C64 H64A 109.5 . . ?
C59 C64 H64A 109.5 . . ?
C63 C64 H64B 109.5 . . ?
C59 C64 H64B 109.5 . . ?
H64A C64 H64B 108.1 . . ?
C66 C65 C70 110.7(4) . . ?
C66 C65 P5 113.4(3) . . ?
C70 C65 P5 109.2(3) . . ?
C66 C65 H65 107.8 . . ?
C70 C65 H65 107.8 . . ?
P5 C65 H65 107.8 . . ?
C65 C66 C67 111.2(4) . . ?
C65 C66 H66A 109.4 . . ?
C67 C66 H66A 109.4 . . ?
C65 C66 H66B 109.4 . . ?
C67 C66 H66B 109.4 . . ?
H66A C66 H66B 108.0 . . ?
C68 C67 C66 110.4(4) . . ?
C68 C67 H67A 109.6 . . ?
C66 C67 H67A 109.6 . . ?
C68 C67 H67B 109.6 . . ?
C66 C67 H67B 109.6 . . ?
H67A C67 H67B 108.1 . . ?
C69 C68 C67 109.2(4) . . ?
C69 C68 H68A 109.8 . . ?
C67 C68 H68A 109.8 . . ?
C69 C68 H68B 109.8 . . ?
C67 C68 H68B 109.8 . . ?
H68A C68 H68B 108.3 . . ?
C68 C69 C70 112.5(4) . . ?
C68 C69 H69A 109.1 . . ?
C70 C69 H69A 109.1 . . ?
C68 C69 H69B 109.1 . . ?
C70 C69 H69B 109.1 . . ?
H69A C69 H69B 107.8 . . ?
C65 C70 C69 112.6(4) . . ?
C65 C70 H70A 109.1 . . ?
C69 C70 H70A 109.1 . . ?
C65 C70 H70B 109.1 . . ?
C69 C70 H70B 109.1 . . ?
H70A C70 H70B 107.8 . . ?
C72 C71 P5 111.4(3) . . ?
C72 C71 H71A 109.4 . . ?
P5 C71 H71A 109.4 . . ?
C72 C71 H71B 109.4 . . ?
P5 C71 H71B 109.4 . . ?
H71A C71 H71B 108.0 . . ?
C71 C72 P6 110.3(3) . . ?
C71 C72 H72A 109.6 . . ?
P6 C72 H72A 109.6 . . ?
C71 C72 H72B 109.6 . . ?
P6 C72 H72B 109.6 . . ?
H72A C72 H72B 108.1 . . ?
C78 C73 C74 111.1(4) . . ?
C78 C73 P6 113.8(3) . . ?
C74 C73 P6 111.7(3) . . ?
C78 C73 H73 106.6 . . ?
C74 C73 H73 106.6 . . ?
P6 C73 H73 106.6 . . ?
C73 C74 C75 110.5(4) . . ?
C73 C74 H74A 109.6 . . ?
C75 C74 H74A 109.6 . . ?
C73 C74 H74B 109.6 . . ?
C75 C74 H74B 109.6 . . ?
H74A C74 H74B 108.1 . . ?
C76 C75 C74 110.3(5) . . ?
C76 C75 H75A 109.6 . . ?
C74 C75 H75A 109.6 . . ?
C76 C75 H75B 109.6 . . ?
C74 C75 H75B 109.6 . . ?
H75A C75 H75B 108.1 . . ?
C75 C76 C77 111.3(5) . . ?
C75 C76 H76A 109.4 . . ?
C77 C76 H76A 109.4 . . ?
C75 C76 H76B 109.4 . . ?
C77 C76 H76B 109.4 . . ?
H76A C76 H76B 108.0 . . ?
C78 C77 C76 110.3(4) . . ?
C78 C77 H77A 109.6 . . ?
C76 C77 H77A 109.6 . . ?
C78 C77 H77B 109.6 . . ?
C76 C77 H77B 109.6 . . ?
H77A C77 H77B 108.1 . . ?
C77 C78 C73 111.8(5) . . ?
C77 C78 H78A 109.3 . . ?
C73 C78 H78A 109.3 . . ?
C77 C78 H78B 109.3 . . ?
C73 C78 H78B 109.3 . . ?
H78A C78 H78B 107.9 . . ?
C84 C79 C80 111.0(4) . . ?
C84 C79 P6 110.3(3) . . ?
C80 C79 P6 113.0(3) . . ?
C84 C79 H79 107.4 . . ?
C80 C79 H79 107.4 . . ?
P6 C79 H79 107.4 . . ?
C81 C80 C79 111.3(4) . . ?
C81 C80 H80A 109.4 . . ?
C79 C80 H80A 109.4 . . ?
C81 C80 H80B 109.4 . . ?
C79 C80 H80B 109.4 . . ?
H80A C80 H80B 108.0 . . ?
C82 C81 C80 112.3(4) . . ?
C82 C81 H81A 109.1 . . ?
C80 C81 H81A 109.1 . . ?
C82 C81 H81B 109.1 . . ?
C80 C81 H81B 109.1 . . ?
H81A C81 H81B 107.9 . . ?
C81 C82 C83 110.0(4) . . ?
C81 C82 H82A 109.7 . . ?
C83 C82 H82A 109.7 . . ?
C81 C82 H82B 109.7 . . ?
C83 C82 H82B 109.7 . . ?
H82A C82 H82B 108.2 . . ?
C82 C83 C84 111.0(4) . . ?
C82 C83 H83A 109.4 . . ?
C84 C83 H83A 109.4 . . ?
C82 C83 H83B 109.4 . . ?
C84 C83 H83B 109.4 . . ?
H83A C83 H83B 108.0 . . ?
C79 C84 C83 112.4(4) . . ?
C79 C84 H84A 109.1 . . ?
C83 C84 H84A 109.1 . . ?
C79 C84 H84B 109.1 . . ?
C83 C84 H84B 109.1 . . ?
H84A C84 H84B 107.9 . . ?
C86 C85 C90 118.8(4) . . ?
C86 C85 S5 120.1(3) . . ?
C90 C85 S5 121.0(3) . . ?
C87 C86 C85 121.4(4) . . ?
C87 C86 H86 119.3 . . ?
C85 C86 H86 119.3 . . ?
C86 C87 C88 119.5(4) . . ?
C86 C87 S7 120.1(3) . . ?
C88 C87 S7 120.4(3) . . ?
C89 C88 C87 119.2(4) . . ?
C89 C88 S8 120.8(3) . . ?
C87 C88 S8 120.0(3) . . ?
C90 C89 C88 121.5(4) . . ?
C90 C89 H89 119.3 . . ?
C88 C89 H89 119.3 . . ?
C89 C90 C85 119.4(4) . . ?
C89 C90 S6 120.4(3) . . ?
C85 C90 S6 120.2(3) . . ?
C92 C91 C96 109.2(5) . . ?
C92 C91 P7 110.6(4) . . ?
C96 C91 P7 113.7(3) . . ?
C92 C91 H91 107.7 . . ?
C96 C91 H91 107.7 . . ?
P7 C91 H91 107.7 . . ?
C91 C92 C93 111.7(6) . . ?
C91 C92 H92A 109.3 . . ?
C93 C92 H92A 109.3 . . ?
C91 C92 H92B 109.3 . . ?
C93 C92 H92B 109.3 . . ?
H92A C92 H92B 107.9 . . ?
C94 C93 C92 112.9(6) . . ?
C94 C93 H93A 109.0 . . ?
C92 C93 H93A 109.0 . . ?
C94 C93 H93B 109.0 . . ?
C92 C93 H93B 109.0 . . ?
H93A C93 H93B 107.8 . . ?
C95 C94 C93 111.5(5) . . ?
C95 C94 H94A 109.3 . . ?
C93 C94 H94A 109.3 . . ?
C95 C94 H94B 109.3 . . ?
C93 C94 H94B 109.3 . . ?
H94A C94 H94B 108.0 . . ?
C94 C95 C96 113.7(5) . . ?
C94 C95 H95A 108.8 . . ?
C96 C95 H95A 108.8 . . ?
C94 C95 H95B 108.8 . . ?
C96 C95 H95B 108.8 . . ?
H95A C95 H95B 107.7 . . ?
C95 C96 C91 110.1(4) . . ?
C95 C96 H96A 109.6 . . ?
C91 C96 H96A 109.6 . . ?
C95 C96 H96B 109.6 . . ?
C91 C96 H96B 109.6 . . ?
H96A C96 H96B 108.2 . . ?
C98 C97 C102 112.1(12) . . ?
C98 C97 P7 109.2(10) . . ?
C102 C97 P7 103.2(8) . . ?
C98 C97 H97 110.7 . . ?
C102 C97 H97 110.7 . . ?
P7 C97 H97 110.7 . . ?
C99 C98 C97 103.0(8) . . ?
C99 C98 H98A 111.2 . . ?
C97 C98 H98A 111.2 . . ?
C99 C98 H98B 111.2 . . ?
C97 C98 H98B 111.2 . . ?
H98A C98 H98B 109.1 . . ?
C98 C99 C100 111.8(10) . . ?
C98 C99 H99A 109.2 . . ?
C100 C99 H99A 109.2 . . ?
C98 C99 H99B 109.2 . . ?
C100 C99 H99B 109.2 . . ?
H99A C99 H99B 107.9 . . ?
C101 C100 C99 110.7(8) . . ?
C101 C100 H10C 109.5 . . ?
C99 C100 H10C 109.5 . . ?
C101 C100 H10D 109.5 . . ?
C99 C100 H10D 109.5 . . ?
H10C C100 H10D 108.1 . . ?
C100 C101 C102 111.9(8) . . ?
C100 C101 H10E 109.2 . . ?
C102 C101 H10E 109.2 . . ?
C100 C101 H10F 109.2 . . ?
C102 C101 H10F 109.2 . . ?
H10E C101 H10F 107.9 . . ?
C101 C102 C97 104.3(8) . . ?
C101 C102 H10G 110.9 . . ?
C97 C102 H10G 110.9 . . ?
C101 C102 H10H 110.9 . . ?
C97 C102 H10H 110.9 . . ?
H10G C102 H10H 108.9 . . ?
C104 C103 P7 116.5(8) . . ?
C104 C103 H10I 108.2 . . ?
P7 C103 H10I 108.2 . . ?
C104 C103 H10J 108.2 . . ?
P7 C103 H10J 108.2 . . ?
H10I C103 H10J 107.3 . . ?
C103 C104 P8 104.3(6) . . ?
C103 C104 H10K 110.9 . . ?
P8 C104 H10K 110.9 . . ?
C103 C104 H10L 110.9 . . ?
P8 C104 H10L 110.9 . . ?
H10K C104 H10L 108.9 . . ?
C98A C97A C02A 103.4(9) . . ?
C98A C97A P7 121.5(10) . . ?
C02A C97A P7 121.7(8) . . ?
C98A C97A H97A 102.3 . . ?
C02A C97A H97A 102.3 . . ?
P7 C97A H97A 102.3 . . ?
C99A C98A C97A 119.9(9) . . ?
C99A C98A H98C 107.4 . . ?
C97A C98A H98C 107.4 . . ?
C99A C98A H98D 107.4 . . ?
C97A C98A H98D 107.4 . . ?
H98C C98A H98D 106.9 . . ?
C00A C99A C98A 111.1(9) . . ?
C00A C99A H99C 109.4 . . ?
C98A C99A H99C 109.4 . . ?
C00A C99A H99D 109.4 . . ?
C98A C99A H99D 109.4 . . ?
H99C C99A H99D 108.0 . . ?
C01A C00A C99A 110.5(8) . . ?
C01A C00A H00A 109.6 . . ?
C99A C00A H00A 109.6 . . ?
C01A C00A H00B 109.6 . . ?
C99A C00A H00B 109.6 . . ?
H00A C00A H00B 108.1 . . ?
C00A C01A C02A 111.4(8) . . ?
C00A C01A H01A 109.4 . . ?
C02A C01A H01A 109.4 . . ?
C00A C01A H01B 109.4 . . ?
C02A C01A H01B 109.4 . . ?
H01A C01A H01B 108.0 . . ?
C01A C02A C97A 119.4(9) . . ?
C01A C02A H02A 107.5 . . ?
C97A C02A H02A 107.5 . . ?
C01A C02A H02B 107.5 . . ?
C97A C02A H02B 107.5 . . ?
H02A C02A H02B 107.0 . . ?
C04A C03A P7 103.2(6) . . ?
C04A C03A H03A 111.1 . . ?
P7 C03A H03A 111.1 . . ?
C04A C03A H03B 111.1 . . ?
P7 C03A H03B 111.1 . . ?
H03A C03A H03B 109.1 . . ?
C03A C04A P8 116.5(9) . . ?
C03A C04A H04A 108.2 . . ?
P8 C04A H04A 108.2 . . ?
C03A C04A H04B 108.2 . . ?
P8 C04A H04B 108.2 . . ?
H04A C04A H04B 107.3 . . ?
C110 C105 C106 109.2(5) . . ?
C110 C105 P8 111.0(5) . . ?
C106 C105 P8 114.4(4) . . ?
C110 C105 H105 107.3 . . ?
C106 C105 H105 107.3 . . ?
P8 C105 H105 107.3 . . ?
C107 C106 C105 111.7(5) . . ?
C107 C106 H10M 109.3 . . ?
C105 C106 H10M 109.3 . . ?
C107 C106 H10N 109.3 . . ?
C105 C106 H10N 109.3 . . ?
H10M C106 H10N 107.9 . . ?
C108 C107 C106 110.1(6) . . ?
C108 C107 H10O 109.6 . . ?
C106 C107 H10O 109.6 . . ?
C108 C107 H10P 109.6 . . ?
C106 C107 H10P 109.6 . . ?
H10O C107 H10P 108.1 . . ?
C107 C108 C109 111.0(5) . . ?
C107 C108 H10Q 109.4 . . ?
C109 C108 H10Q 109.4 . . ?
C107 C108 H10R 109.4 . . ?
C109 C108 H10R 109.4 . . ?
H10Q C108 H10R 108.0 . . ?
C108 C109 C110 111.0(7) . . ?
C108 C109 H10S 109.4 . . ?
C110 C109 H10S 109.4 . . ?
C108 C109 H10T 109.4 . . ?
C110 C109 H10T 109.4 . . ?
H10S C109 H10T 108.0 . . ?
C105 C110 C109 110.4(7) . . ?
C105 C110 H11C 109.6 . . ?
C109 C110 H11C 109.6 . . ?
C105 C110 H11D 109.6 . . ?
C109 C110 H11D 109.6 . . ?
H11C C110 H11D 108.1 . . ?
C116 C111 C112 109.8(4) . . ?
C116 C111 P8 113.1(3) . . ?
C112 C111 P8 110.1(4) . . ?
C116 C111 H111 107.9 . . ?
C112 C111 H111 107.9 . . ?
P8 C111 H111 107.9 . . ?
C111 C112 C113 111.1(5) . . ?
C111 C112 H11E 109.4 . . ?
C113 C112 H11E 109.4 . . ?
C111 C112 H11F 109.4 . . ?
C113 C112 H11F 109.4 . . ?
H11E C112 H11F 108.0 . . ?
C114 C113 C112 113.1(5) . . ?
C114 C113 H11G 109.0 . . ?
C112 C113 H11G 109.0 . . ?
C114 C113 H11H 109.0 . . ?
C112 C113 H11H 109.0 . . ?
H11G C113 H11H 107.8 . . ?
C113 C114 C115 111.0(5) . . ?
C113 C114 H11I 109.4 . . ?
C115 C114 H11I 109.4 . . ?
C113 C114 H11J 109.4 . . ?
C115 C114 H11J 109.4 . . ?
H11I C114 H11J 108.0 . . ?
C114 C115 C116 111.2(4) . . ?
C114 C115 H11K 109.4 . . ?
C116 C115 H11K 109.4 . . ?
C114 C115 H11L 109.4 . . ?
C116 C115 H11L 109.4 . . ?
H11K C115 H11L 108.0 . . ?
C111 C116 C115 111.3(4) . . ?
C111 C116 H11M 109.4 . . ?
C115 C116 H11M 109.4 . . ?
C111 C116 H11N 109.4 . . ?
C115 C116 H11N 109.4 . . ?
H11M C116 H11N 108.0 . . ?
C118 C117 Cl1 112.7(7) . . ?
C118 C117 H11O 109.0 . . ?
Cl1 C117 H11O 109.0 . . ?
C118 C117 H11P 109.0 . . ?
Cl1 C117 H11P 109.0 . . ?
H11O C117 H11P 107.8 . . ?
C117 C118 Cl2 109.7(6) . . ?
C117 C118 H11Q 109.7 . . ?
Cl2 C118 H11Q 109.7 . . ?
C117 C118 H11R 109.7 . . ?
Cl2 C118 H11R 109.7 . . ?
H11Q C118 H11R 108.2 . . ?
C120 C119 Cl3 107.8(6) . . ?
C120 C119 H11S 110.1 . . ?
Cl3 C119 H11S 110.1 . . ?
C120 C119 H11T 110.1 . . ?
Cl3 C119 H11T 110.1 . . ?
H11S C119 H11T 108.5 . . ?
C119 C120 Cl4 107.7(6) . . ?
C119 C120 H12C 110.2 . . ?
Cl4 C120 H12C 110.2 . . ?
C119 C120 H12D 110.2 . . ?
Cl4 C120 H12D 110.2 . . ?
H12C C120 H12D 108.5 . . ?
C121 C121 Cl5 110.4(9) 2_656 . ?
C121 C121 H12H 109.6 2_656 . ?
Cl5 C121 H12H 109.6 . . ?
C121 C121 H12I 109.6 2_656 . ?
Cl5 C121 H12I 109.6 . . ?
H12H C121 H12I 108.1 . . ?

loop_
_geom_bond_atom_site_label_1
_geom_bond_atom_site_label_2
_geom_bond_distance
_geom_bond_site_symmetry_2
_geom_bond_publ_flag
Pd1 P2 2.2386(12) . ?
Pd1 P1 2.2388(11) . ?
Pd1 S1 2.2558(12) . ?
Pd1 S2 2.2563(11) . ?
Ni1 P4 2.2107(11) . ?
Ni1 P3 2.2118(10) . ?
Ni1 S4 2.2141(11) . ?
Ni1 S3 2.2171(10) . ?
S1 C27 1.758(4) . ?
S2 C28 1.753(4) . ?
S3 C30 1.758(4) . ?
S4 C31 1.761(4) . ?
P1 C1 1.817(5) . ?
P1 C13 1.838(5) . ?
P1 C7 1.852(5) . ?
P2 C21 1.832(5) . ?
P2 C15 1.836(5) . ?
P2 C14 1.841(4) . ?
P3 C39 1.839(4) . ?
P3 C45 1.842(4) . ?
P3 C33 1.845(4) . ?
P4 C46 1.836(4) . ?
P4 C47 1.839(5) . ?
P4 C53 1.853(4) . ?
C1 C2 1.514(7) . ?
C1 C6 1.540(6) . ?
C1 H1 1.0000 . ?
C2 C3 1.563(9) . ?
C2 H2A 0.9900 . ?
C2 H2B 0.9900 . ?
C3 C4 1.504(9) . ?
C3 H3A 0.9900 . ?
C3 H3B 0.9900 . ?
C4 C5 1.519(8) . ?
C4 H4A 0.9900 . ?
C4 H4B 0.9900 . ?
C5 C6 1.523(8) . ?
C5 H5A 0.9900 . ?
C5 H5B 0.9900 . ?
C6 H6A 0.9900 . ?
C6 H6B 0.9900 . ?
C7 C8 1.509(7) . ?
C7 C12 1.534(7) . ?
C7 H7 1.0000 . ?
C8 C9 1.527(7) . ?
C8 H8A 0.9900 . ?
C8 H8B 0.9900 . ?
C9 C10 1.539(8) . ?
C9 H9A 0.9900 . ?
C9 H9B 0.9900 . ?
C10 C11 1.480(8) . ?
C10 H10A 0.9900 . ?
C10 H10B 0.9900 . ?
C11 C12 1.533(7) . ?
C11 H11A 0.9900 . ?
C11 H11B 0.9900 . ?
C12 H12A 0.9900 . ?
C12 H12B 0.9900 . ?
C13 C14 1.525(7) . ?
C13 H13A 0.9900 . ?
C13 H13B 0.9900 . ?
C14 H14A 0.9900 . ?
C14 H14B 0.9900 . ?
C15 C16 1.524(7) . ?
C15 C20 1.525(7) . ?
C15 H15 1.0000 . ?
C16 C17 1.528(7) . ?
C16 H16A 0.9900 . ?
C16 H16B 0.9900 . ?
C17 C18 1.510(8) . ?
C17 H17A 0.9900 . ?
C17 H17B 0.9900 . ?
C18 C19 1.499(8) . ?
C18 H18A 0.9900 . ?
C18 H18B 0.9900 . ?
C19 C20 1.535(8) . ?
C19 H19A 0.9900 . ?
C19 H19B 0.9900 . ?
C20 H20A 0.9900 . ?
C20 H20B 0.9900 . ?
C21 C22 1.533(7) . ?
C21 C26 1.543(6) . ?
C21 H21 1.0000 . ?
C22 C23 1.529(7) . ?
C22 H22A 0.9900 . ?
C22 H22B 0.9900 . ?
C23 C24 1.526(8) . ?
C23 H23A 0.9900 . ?
C23 H23B 0.9900 . ?
C24 C25 1.526(9) . ?
C24 H24A 0.9900 . ?
C24 H24B 0.9900 . ?
C25 C26 1.521(7) . ?
C25 H25A 0.9900 . ?
C25 H25B 0.9900 . ?
C26 H26A 0.9900 . ?
C26 H26B 0.9900 . ?
C27 C32 1.384(6) . ?
C27 C28 1.411(5) . ?
C28 C29 1.395(5) . ?
C29 C30 1.391(5) . ?
C29 H29 0.9500 . ?
C30 C31 1.394(5) . ?
C31 C32 1.407(5) . ?
C32 H32 0.9500 . ?
C33 C34 1.529(6) . ?
C33 C38 1.541(5) . ?
C33 H33 1.0000 . ?
C34 C35 1.528(6) . ?
C34 H34A 0.9900 . ?
C34 H34B 0.9900 . ?
C35 C36 1.500(7) . ?
C35 H35A 0.9900 . ?
C35 H35B 0.9900 . ?
C36 C37 1.505(7) . ?
C36 H36A 0.9900 . ?
C36 H36B 0.9900 . ?
C37 C38 1.536(5) . ?
C37 H37A 0.9900 . ?
C37 H37B 0.9900 . ?
C38 H38A 0.9900 . ?
C38 H38B 0.9900 . ?
C39 C40 1.532(5) . ?
C39 C44 1.548(5) . ?
C39 H39 1.0000 . ?
C40 C41 1.531(6) . ?
C40 H40A 0.9900 . ?
C40 H40B 0.9900 . ?
C41 C42 1.504(7) . ?
C41 H41A 0.9900 . ?
C41 H41B 0.9900 . ?
C42 C43 1.517(8) . ?
C42 H42A 0.9900 . ?
C42 H42B 0.9900 . ?
C43 C44 1.527(7) . ?
C43 H43A 0.9900 . ?
C43 H43B 0.9900 . ?
C44 H44A 0.9900 . ?
C44 H44B 0.9900 . ?
C45 C46 1.552(6) . ?
C45 H45A 0.9900 . ?
C45 H45B 0.9900 . ?
C46 H46A 0.9900 . ?
C46 H46B 0.9900 . ?
C47 C52 1.512(6) . ?
C47 C48 1.543(6) . ?
C47 H47 1.0000 . ?
C48 C49 1.531(7) . ?
C48 H48A 0.9900 . ?
C48 H48B 0.9900 . ?
C49 C50 1.508(8) . ?
C49 H49A 0.9900 . ?
C49 H49B 0.9900 . ?
C50 C51 1.521(8) . ?
C50 H50A 0.9900 . ?
C50 H50B 0.9900 . ?
C51 C52 1.533(8) . ?
C51 H51A 0.9900 . ?
C51 H51B 0.9900 . ?
C52 H52A 0.9900 . ?
C52 H52B 0.9900 . ?
C53 C54 1.526(7) . ?
C53 C58 1.527(7) . ?
C53 H53 1.0000 . ?
C54 C55 1.542(7) . ?
C54 H54A 0.9900 . ?
C54 H54B 0.9900 . ?
C55 C56 1.478(9) . ?
C55 H55A 0.9900 . ?
C55 H55B 0.9900 . ?
C56 C57 1.520(10) . ?
C56 H56A 0.9900 . ?
C56 H56B 0.9900 . ?
C57 C58 1.541(7) . ?
C57 H57A 0.9900 . ?
C57 H57B 0.9900 . ?
C58 H58A 0.9900 . ?
C58 H58B 0.9900 . ?
Pd2 P6 2.2332(11) . ?
Pd2 S5 2.2441(12) . ?
Pd2 P5 2.2450(10) . ?
Pd2 S6 2.2491(11) . ?
Ni2 P7 2.2058(14) . ?
Ni2 S7 2.2111(14) . ?
Ni2 S8 2.2173(12) . ?
Ni2 P8 2.2258(14) . ?
S5 C85 1.755(4) . ?
S6 C90 1.759(4) . ?
S7 C87 1.764(4) . ?
S8 C88 1.765(4) . ?
P5 C59 1.835(4) . ?
P5 C65 1.841(4) . ?
P5 C71 1.850(4) . ?
P6 C73 1.840(5) . ?
P6 C79 1.850(4) . ?
P6 C72 1.861(4) . ?
P7 C97 1.799(12) . ?
P7 C03A 1.811(9) . ?
P7 C91 1.851(5) . ?
P7 C97A 1.872(12) . ?
P7 C103 1.944(10) . ?
P8 C104 1.831(10) . ?
P8 C105 1.834(6) . ?
P8 C111 1.847(5) . ?
P8 C04A 1.897(10) . ?
C59 C60 1.527(6) . ?
C59 C64 1.539(5) . ?
C59 H59 1.0000 . ?
C60 C61 1.512(6) . ?
C60 H60A 0.9900 . ?
C60 H60B 0.9900 . ?
C61 C62 1.540(6) . ?
C61 H61A 0.9900 . ?
C61 H61B 0.9900 . ?
C62 C63 1.514(6) . ?
C62 H62A 0.9900 . ?
C62 H62B 0.9900 . ?
C63 C64 1.512(6) . ?
C63 H63A 0.9900 . ?
C63 H63B 0.9900 . ?
C64 H64A 0.9900 . ?
C64 H64B 0.9900 . ?
C65 C66 1.515(6) . ?
C65 C70 1.536(6) . ?
C65 H65 1.0000 . ?
C66 C67 1.530(6) . ?
C66 H66A 0.9900 . ?
C66 H66B 0.9900 . ?
C67 C68 1.527(7) . ?
C67 H67A 0.9900 . ?
C67 H67B 0.9900 . ?
C68 C69 1.492(8) . ?
C68 H68A 0.9900 . ?
C68 H68B 0.9900 . ?
C69 C70 1.538(6) . ?
C69 H69A 0.9900 . ?
C69 H69B 0.9900 . ?
C70 H70A 0.9900 . ?
C70 H70B 0.9900 . ?
C71 C72 1.514(7) . ?
C71 H71A 0.9900 . ?
C71 H71B 0.9900 . ?
C72 H72A 0.9900 . ?
C72 H72B 0.9900 . ?
C73 C78 1.521(7) . ?
C73 C74 1.528(6) . ?
C73 H73 1.0000 . ?
C74 C75 1.530(7) . ?
C74 H74A 0.9900 . ?
C74 H74B 0.9900 . ?
C75 C76 1.505(8) . ?
C75 H75A 0.9900 . ?
C75 H75B 0.9900 . ?
C76 C77 1.533(8) . ?
C76 H76A 0.9900 . ?
C76 H76B 0.9900 . ?
C77 C78 1.519(7) . ?
C77 H77A 0.9900 . ?
C77 H77B 0.9900 . ?
C78 H78A 0.9900 . ?
C78 H78B 0.9900 . ?
C79 C84 1.515(7) . ?
C79 C80 1.541(6) . ?
C79 H79 1.0000 . ?
C80 C81 1.531(6) . ?
C80 H80A 0.9900 . ?
C80 H80B 0.9900 . ?
C81 C82 1.500(7) . ?
C81 H81A 0.9900 . ?
C81 H81B 0.9900 . ?
C82 C83 1.508(7) . ?
C82 H82A 0.9900 . ?
C82 H82B 0.9900 . ?
C83 C84 1.535(6) . ?
C83 H83A 0.9900 . ?
C83 H83B 0.9900 . ?
C84 H84A 0.9900 . ?
C84 H84B 0.9900 . ?
C85 C86 1.396(6) . ?
C85 C90 1.408(6) . ?
C86 C87 1.392(6) . ?
C86 H86 0.9500 . ?
C87 C88 1.396(6) . ?
C88 C89 1.394(6) . ?
C89 C90 1.386(5) . ?
C89 H89 0.9500 . ?
C91 C92 1.518(9) . ?
C91 C96 1.533(8) . ?
C91 H91 1.0000 . ?
C92 C93 1.527(9) . ?
C92 H92A 0.9900 . ?
C92 H92B 0.9900 . ?
C93 C94 1.486(11) . ?
C93 H93A 0.9900 . ?
C93 H93B 0.9900 . ?
C94 C95 1.481(8) . ?
C94 H94A 0.9900 . ?
C94 H94B 0.9900 . ?
C95 C96 1.533(6) . ?
C95 H95A 0.9900 . ?
C95 H95B 0.9900 . ?
C96 H96A 0.9900 . ?
C96 H96B 0.9900 . ?
C97 C98 1.523(7) . ?
C97 C102 1.539(7) . ?
C97 H97 1.0000 . ?
C98 C99 1.517(7) . ?
C98 H98A 0.9900 . ?
C98 H98B 0.9900 . ?
C99 C100 1.520(6) . ?
C99 H99A 0.9900 . ?
C99 H99B 0.9900 . ?
C100 C101 1.513(6) . ?
C100 H10C 0.9900 . ?
C100 H10D 0.9900 . ?
C101 C102 1.522(6) . ?
C101 H10E 0.9900 . ?
C101 H10F 0.9900 . ?
C102 H10G 0.9900 . ?
C102 H10H 0.9900 . ?
C103 C104 1.513(12) . ?
C103 H10I 0.9900 . ?
C103 H10J 0.9900 . ?
C104 H10K 0.9900 . ?
C104 H10L 0.9900 . ?
C97A C98A 1.533(6) . ?
C97A C02A 1.547(6) . ?
C97A H97A 1.0000 . ?
C98A C99A 1.527(7) . ?
C98A H98C 0.9900 . ?
C98A H98D 0.9900 . ?
C99A C00A 1.518(6) . ?
C99A H99C 0.9900 . ?
C99A H99D 0.9900 . ?
C00A C01A 1.516(6) . ?
C00A H00A 0.9900 . ?
C00A H00B 0.9900 . ?
C01A C02A 1.519(6) . ?
C01A H01A 0.9900 . ?
C01A H01B 0.9900 . ?
C02A H02A 0.9900 . ?
C02A H02B 0.9900 . ?
C03A C04A 1.533(14) . ?
C03A H03A 0.9900 . ?
C03A H03B 0.9900 . ?
C04A H04A 0.9900 . ?
C04A H04B 0.9900 . ?
C105 C110 1.529(8) . ?
C105 C106 1.545(7) . ?
C105 H105 1.0000 . ?
C106 C107 1.541(10) . ?
C106 H10M 0.9900 . ?
C106 H10N 0.9900 . ?
C107 C108 1.475(10) . ?
C107 H10O 0.9900 . ?
C107 H10P 0.9900 . ?
C108 C109 1.523(10) . ?
C108 H10Q 0.9900 . ?
C108 H10R 0.9900 . ?
C109 C110 1.540(11) . ?
C109 H10S 0.9900 . ?
C109 H10T 0.9900 . ?
C110 H11C 0.9900 . ?
C110 H11D 0.9900 . ?
C111 C116 1.518(7) . ?
C111 C112 1.525(7) . ?
C111 H111 1.0000 . ?
C112 C113 1.528(8) . ?
C112 H11E 0.9900 . ?
C112 H11F 0.9900 . ?
C113 C114 1.494(8) . ?
C113 H11G 0.9900 . ?
C113 H11H 0.9900 . ?
C114 C115 1.510(7) . ?
C114 H11I 0.9900 . ?
C114 H11J 0.9900 . ?
C115 C116 1.537(7) . ?
C115 H11K 0.9900 . ?
C115 H11L 0.9900 . ?
C116 H11M 0.9900 . ?
C116 H11N 0.9900 . ?
C117 C118 1.510(11) . ?
C117 Cl1 1.774(8) . ?
C117 H11O 0.9900 . ?
C117 H11P 0.9900 . ?
C118 Cl2 1.798(7) . ?
C118 H11Q 0.9900 . ?
C118 H11R 0.9900 . ?
C119 C120 1.486(11) . ?
C119 Cl3 1.816(11) . ?
C119 H11S 0.9900 . ?
C119 H11T 0.9900 . ?
C120 Cl4 1.814(11) . ?
C120 H12C 0.9900 . ?
C120 H12D 0.9900 . ?
C121 C121 1.499(19) 2_656 ?
C121 Cl5 1.736(10) . ?
C121 H12H 0.9900 . ?
C121 H12I 0.9900 . ?

loop_
_platon_squeeze_void_nr
_platon_squeeze_void_average_x
_platon_squeeze_void_average_y
_platon_squeeze_void_average_z
_platon_squeeze_void_volume
_platon_squeeze_void_count_electrons
1 0.000 0.000 0.000 52.8 3.6
2 0.112 0.293 0.693 526.4 57.1
3 -0.062 0.707 0.307 526.3 56.5
4 0.341 0.140 0.225 140.7 31.1
5 0.658 0.860 0.775 140.8 31.5
